data_4346230
loop_
_publ_author_name
'Choi, Bonnie'
'Paley, Daniel W.'
'Siegrist, Theo'
'Steigerwald, Michael L.'
'Roy, Xavier'

_publ_section_title
;
 Ligand Control of Manganese Telluride Molecular Cluster Core Nuclearity.
;
_journal_issue 17
_journal_name_full 'Inorganic chemistry'
_journal_page_first 8348
_journal_page_last 8355
_journal_paper_doi 10.1021/acs.inorgchem.5b01020
_journal_volume 54
_journal_year 2015
_chemical_formula_moiety 'c18 h54 mn6 p6 te6, C H2 Cl2'
_chemical_formula_sum 'C19 H56 Cl2 Mn6 P6 Te6'
_chemical_formula_weight 1636.59
_space_group_crystal_system orthorhombic
_space_group_IT_number 43
_space_group_name_Hall 'F 2 -2d'
_space_group_name_H-M_alt 'F d d 2'
_atom_sites_solution_hydrogens geom
_atom_sites_solution_primary direct
_audit_creation_date 2015-01-12
_audit_creation_method
;
Olex2 1.2
(compiled 2015.01.09 svn.r3131 for OlexSys, GUI svn.r4987)
;
_cell_angle_alpha 90
_cell_angle_beta 90
_cell_angle_gamma 90
_cell_formula_units_Z 16
_cell_length_a 22.5903(5)
_cell_length_b 22.8156(5)
_cell_length_c 41.3011(7)
_cell_measurement_reflns_used 19251
_cell_measurement_temperature 100
_cell_measurement_theta_max 29.1110
_cell_measurement_theta_min 3.7300
_cell_volume 21287.1(8)
_computing_cell_refinement
;
CrysAlisPro, Agilent Technologies,
Version 1.171.37.35 (release 13-08-2014 CrysAlis171 .NET)
(compiled Aug 13 2014,18:06:01)
;
_computing_data_collection
;
CrysAlisPro, Agilent Technologies,
Version 1.171.37.35 (release 13-08-2014 CrysAlis171 .NET)
(compiled Aug 13 2014,18:06:01)
;
_computing_data_reduction
;
CrysAlisPro, Agilent Technologies,
Version 1.171.37.35 (release 13-08-2014 CrysAlis171 .NET)
(compiled Aug 13 2014,18:06:01)
;
_computing_molecular_graphics 'Olex2 (Dolomanov et al., 2009)'
_computing_publication_material 'Olex2 (Dolomanov et al., 2009)'
_computing_structure_refinement 'ShelXL (Sheldrick, 2008)'
_computing_structure_solution 'ShelXS (Sheldrick, 2008)'
_diffrn_ambient_temperature 100
_diffrn_detector 'CCD plate'
_diffrn_detector_area_resol_mean 8.0549
_diffrn_detector_type EosS2
_diffrn_measured_fraction_theta_full 0.998
_diffrn_measured_fraction_theta_max 0.920
_diffrn_measurement_details
;
#__ type_ start__ end____ width___ exp.time_
  1 omega   35.00   89.00   0.5000   30.0000
omega____ theta____ kappa____ phi______ frames
    -       17.1930  178.0000   90.0000 108

#__ type_ start__ end____ width___ exp.time_
  2 phi    254.00  289.00   0.5000   30.0000
omega____ theta____ kappa____ phi______ frames
  17.1930   17.1930  -40.0000     -     70

#__ type_ start__ end____ width___ exp.time_
  3 omega  -54.00   47.00   0.5000   30.0000
omega____ theta____ kappa____ phi______ frames
    -       17.1930  -19.0000  150.0000 202

#__ type_ start__ end____ width___ exp.time_
  4 omega  -10.00   85.00   0.5000   30.0000
omega____ theta____ kappa____ phi______ frames
    -       17.1930   77.0000 -180.0000 190

#__ type_ start__ end____ width___ exp.time_
  5 omega   34.00   90.00   0.5000   30.0000
omega____ theta____ kappa____ phi______ frames
    -       17.1930 -178.0000 -180.0000 112

#__ type_ start__ end____ width___ exp.time_
  6 omega  -52.00   36.00   0.5000   30.0000
omega____ theta____ kappa____ phi______ frames
    -       17.1930  -37.0000 -120.0000 176

#__ type_ start__ end____ width___ exp.time_
  7 omega    0.00   37.00   0.5000   30.0000
omega____ theta____ kappa____ phi______ frames
    -       17.1930   57.0000   60.0000 74

#__ type_ start__ end____ width___ exp.time_
  8 omega   -2.00   86.00   0.5000   30.0000
omega____ theta____ kappa____ phi______ frames
    -       17.1930   37.0000  -30.0000 176
;
_diffrn_measurement_device 'four-circle diffractometer'
_diffrn_measurement_device_type 'SuperNova, Dual, Cu at zero, EosS2'
_diffrn_measurement_method '\w and \p scans'
_diffrn_orient_matrix_UB_11 0.0034393000
_diffrn_orient_matrix_UB_12 0.0272990000
_diffrn_orient_matrix_UB_13 0.0079421000
_diffrn_orient_matrix_UB_21 -0.0272414000
_diffrn_orient_matrix_UB_22 0.0096575000
_diffrn_orient_matrix_UB_23 -0.0066037000
_diffrn_orient_matrix_UB_31 -0.0151417000
_diffrn_orient_matrix_UB_32 -0.0111660000
_diffrn_orient_matrix_UB_33 0.0136804000
_diffrn_radiation_monochromator mirror
_diffrn_radiation_probe x-ray
_diffrn_radiation_type MoK\a
_diffrn_radiation_wavelength 0.71073
_diffrn_reflns_av_R_equivalents 0.0566
_diffrn_reflns_av_unetI/netI 0.0442
_diffrn_reflns_Laue_measured_fraction_full 0.998
_diffrn_reflns_Laue_measured_fraction_max 0.920
_diffrn_reflns_limit_h_max 31
_diffrn_reflns_limit_h_min -29
_diffrn_reflns_limit_k_max 28
_diffrn_reflns_limit_k_min -31
_diffrn_reflns_limit_l_max 56
_diffrn_reflns_limit_l_min -56
_diffrn_reflns_number 65179
_diffrn_reflns_point_group_measured_fraction_full 0.998
_diffrn_reflns_point_group_measured_fraction_max 0.920
_diffrn_reflns_theta_full 25.242
_diffrn_reflns_theta_max 29.766
_diffrn_reflns_theta_min 3.210
_diffrn_source 'SuperNova (Mo) X-ray Source'
_exptl_absorpt_coefficient_mu 4.897
_exptl_absorpt_correction_T_max 0.878
_exptl_absorpt_correction_T_min 0.824
_exptl_absorpt_correction_type gaussian
_exptl_absorpt_process_details
;
CrysAlisPro, Agilent Technologies,
Version 1.171.37.35 (release 13-08-2014 CrysAlis171 .NET)
(compiled Aug 13 2014,18:06:01)
Numerical absorption correction based on gaussian integration over
			a multifaceted crystal model
Empirical absorption correction using spherical harmonics,
 implemented in SCALE3 ABSPACK scaling algorithm.
;
_exptl_crystal_density_diffrn 2.043
_exptl_crystal_description
;
;
_exptl_crystal_F_000 12096
_exptl_crystal_size_max 0.0642
_exptl_crystal_size_mid 0.0442
_exptl_crystal_size_min 0.0412
_refine_diff_density_max 1.314
_refine_diff_density_min -0.907
_refine_diff_density_rms 0.141
_refine_ls_abs_structure_details
;
 Refined as an inversion twin.
;
_refine_ls_abs_structure_Flack 0.56(6)
_refine_ls_extinction_method none
_refine_ls_goodness_of_fit_ref 1.047
_refine_ls_hydrogen_treatment constr
_refine_ls_matrix_type full
_refine_ls_number_parameters 393
_refine_ls_number_reflns 13443
_refine_ls_number_restraints 2030
_refine_ls_restrained_S_all 1.046
_refine_ls_R_factor_all 0.0524
_refine_ls_R_factor_gt 0.0406
_refine_ls_shift/su_max 0.000
_refine_ls_shift/su_mean 0.000
_refine_ls_structure_factor_coef Fsqd
_refine_ls_weighting_details 'w=1/[\s^2^(Fo^2^)+(0.0322P)^2^+172.2452P] where P=(Fo^2^+2Fc^2^)/3'
_refine_ls_weighting_scheme calc
_refine_ls_wR_factor_gt 0.0824
_refine_ls_wR_factor_ref 0.0868
_reflns_Friedel_coverage 0.975
_reflns_Friedel_fraction_full 0.998
_reflns_Friedel_fraction_max 0.920
_reflns_number_gt 11510
_reflns_number_total 13443
_reflns_threshold_expression 'I > 2\s(I)'
_cod_data_source_file Mn6Te6_PMe36.cif
_cod_data_source_block Mn6Te6-PMe3-6
_cod_original_cell_volume 21287.0(7)
_cod_database_code 4346230
_chemical_oxdiff_formula 'mn6 te6 p6 c18'
_shelx_space_group_comment
;
The symmetry employed for this shelxl refinement is uniquely defined
by the following loop, which should always be used as a source of
symmetry information in preference to the above space-group names.
They are only intended as comments.
;
_reflns_odcompleteness_completeness 99.69
_reflns_odcompleteness_iscentric 1
_reflns_odcompleteness_theta 26.32
_olex2_refinement_description
;
1. Twinned data refinement
 Scales: 0.44(6) 0.56(6)
2. Fixed Uiso
 At 1.2 times of:
  All C(H,H) groups
 At 1.5 times of:
  All C(H,H,H) groups
3. Restrained distances
 P3_1-C4_1 \\sim P3_1-C5_1 \\sim P3_1-C6_1 \\sim P13_1-C14_1 \\sim P13_1-C15_1
\\sim P13_1-C16_1 ~
 P23_1-C24_1 \\sim P23_1-C25_1 \\sim P23_1-C26_1
 P3_2-C4_2 \\sim P3_2-C5_2 \\sim P3_2-C6_2 \\sim P13_2-C14_2 \\sim P13_2-C15_2
\\sim P13_2-C16_2 ~
 P23_2-C24_2 \\sim P23_2-C25_2 \\sim P23_2-C26_2
 P3_3-C4_3 \\sim P3_3-C5_3 \\sim P3_3-C6_3 \\sim P13_3-C14_3 \\sim P13_3-C15_3
\\sim P13_3-C16_3 ~
 P23_3-C24_3 \\sim P23_3-C25_3 \\sim P23_3-C26_3
 P3_4-C4_4 \\sim P3_4-C5_4 \\sim P3_4-C6_4 \\sim P13_4-C14_4 \\sim P13_4-C15_4
\\sim P13_4-C16_4 ~
 P23_4-C24_4 \\sim P23_4-C25_4 \\sim P23_4-C26_4
 with sigma of 0.02
 C4_1-C5_1 \\sim C4_1-C6_1 \\sim C5_1-C6_1 \\sim C14_1-C15_1 \\sim C14_1-C16_1
\\sim C15_1-C16_1 ~
 C24_1-C25_1 \\sim C24_1-C26_1 \\sim C25_1-C26_1
 C4_2-C5_2 \\sim C4_2-C6_2 \\sim C5_2-C6_2 \\sim C14_2-C15_2 \\sim C14_2-C16_2
\\sim C15_2-C16_2 ~
 C24_2-C25_2 \\sim C24_2-C26_2 \\sim C25_2-C26_2
 C4_3-C5_3 \\sim C4_3-C6_3 \\sim C5_3-C6_3 \\sim C14_3-C15_3 \\sim C14_3-C16_3
\\sim C15_3-C16_3 ~
 C24_3-C25_3 \\sim C24_3-C26_3 \\sim C25_3-C26_3
 C4_4-C5_4 \\sim C4_4-C6_4 \\sim C5_4-C6_4 \\sim C14_4-C15_4 \\sim C14_4-C16_4
\\sim C15_4-C16_4 ~
 C24_4-C25_4 \\sim C24_4-C26_4 \\sim C25_4-C26_4
 with sigma of 0.04
 P23_4-Cl92_11 \\sim P23_4-Cl93_11 \\sim P23_1-Cl92_12 \\sim P23_1-Cl93_12
 with sigma of 0.02
 P23_4-C91_11 \\sim P23_1-C91_12
 with sigma of 0.02
4. Uiso/Uaniso restraints and constraints
All non-hydrogen atoms have similar U: within 1A with sigma of 0.02 and sigma
for terminal atoms of 0.04
Uanis(Te1_1) = Uanis(Te11_1)
Uanis(Mn2_1) = Uanis(Mn12_1)
Uanis(P3_1) = Uanis(P13_1)
Uanis(C4_1) = Uanis(C14_1)
Uanis(C5_1) = Uanis(C15_1)
Uanis(C6_1) = Uanis(C16_1)
Uanis(Te1_1) = Uanis(Te1_4)
Uanis(Mn2_1) = Uanis(Mn2_4)
Uanis(P3_1) = Uanis(P3_4)
Uanis(C4_1) = Uanis(C4_4)
Uanis(C5_1) = Uanis(C5_4)
Uanis(C6_1) = Uanis(C6_4)
Uanis(Te11_1) = Uanis(Te11_4)
Uanis(Mn12_1) = Uanis(Mn12_4)
Uanis(P13_1) = Uanis(P13_4)
Uanis(C14_1) = Uanis(C14_4)
Uanis(C15_1) = Uanis(C15_4)
Uanis(C16_1) = Uanis(C16_4)
Uanis(Te21_1) = Uanis(Te21_4)
Uanis(Mn22_1) = Uanis(Mn22_4)
Uanis(P23_1) = Uanis(P23_4)
Uanis(C24_1) = Uanis(C24_4)
Uanis(C25_1) = Uanis(C25_4)
Uanis(C26_1) = Uanis(C26_4)
Uanis(Te1_2) = Uanis(Te11_2)
Uanis(Mn2_2) = Uanis(Mn12_2)
Uanis(P3_2) = Uanis(P13_2)
Uanis(C4_2) = Uanis(C14_2)
Uanis(C5_2) = Uanis(C15_2)
Uanis(C6_2) = Uanis(C16_2)
Uanis(Te1_2) = Uanis(Te1_3)
Uanis(Mn2_2) = Uanis(Mn2_3)
Uanis(P3_2) = Uanis(P3_3)
Uanis(C4_2) = Uanis(C4_3)
Uanis(C5_2) = Uanis(C5_3)
Uanis(C6_2) = Uanis(C6_3)
Uanis(Te11_2) = Uanis(Te11_3)
Uanis(Mn12_2) = Uanis(Mn12_3)
Uanis(P13_2) = Uanis(P13_3)
Uanis(C14_2) = Uanis(C14_3)
Uanis(C15_2) = Uanis(C15_3)
Uanis(C16_2) = Uanis(C16_3)
Uanis(Te21_2) = Uanis(Te21_3)
Uanis(Mn22_2) = Uanis(Mn22_3)
Uanis(P23_2) = Uanis(P23_3)
Uanis(C24_2) = Uanis(C24_3)
Uanis(C25_2) = Uanis(C25_3)
Uanis(C26_2) = Uanis(C26_3)
Uanis(Te1_3) = Uanis(Te11_3)
Uanis(Mn2_3) = Uanis(Mn12_3)
Uanis(P3_3) = Uanis(P13_3)
Uanis(C4_3) = Uanis(C14_3)
Uanis(C5_3) = Uanis(C15_3)
Uanis(C6_3) = Uanis(C16_3)
Uanis(Te1_4) = Uanis(Te11_4)
Uanis(Mn2_4) = Uanis(Mn12_4)
Uanis(P3_4) = Uanis(P13_4)
Uanis(C4_4) = Uanis(C14_4)
Uanis(C5_4) = Uanis(C15_4)
Uanis(C6_4) = Uanis(C16_4)
Uanis(C91_11) = Uanis(C91_12)
Uanis(Cl92_11) = Uanis(Cl92_12)
Uanis(Cl93_11) = Uanis(Cl93_12)
5. Rigid body (RIGU) restrains
 All non-hydrogen atoms
 with sigma for 1-2 distances of 0.004 and sigma for 1-3 distances of 0.004
 with sigma for 1-2 distances of 0.004 and sigma for 1-3 distances of 0.004
6. Same fragment restrains
{Te1_2, Mn2_2, P3_2, C4_2, C5_2, C6_2, Te11_2, Mn12_2, P13_2, C14_2, C15_2,
C16_2, Te21_2, Mn22_2, P23_2, C24_2, C25_2, C26_2}
{Te1_3, Mn2_3, P3_3, C4_3, C5_3, C6_3, Te11_3, Mn12_3, P13_3, C14_3, C15_3,
C16_3, Te21_3, Mn22_3, P23_3, C24_3, C25_3, C26_3}
{Te1_4, Mn2_4, P3_4, C4_4, C5_4, C6_4, Te11_4, Mn12_4, P13_4, C14_4, C15_4,
C16_4, Te21_4, Mn22_4, P23_4, C24_4, C25_4, C26_4}
as
{Te1_1, Mn2_1, P3_1, C4_1, C5_1, C6_1, Te11_1, Mn12_1, P13_1, C14_1, C15_1,
C16_1, Te21_1, Mn22_1, P23_1, C24_1, C25_1, C26_1} sigma for 1-2: 0.02 1-3: 0.04
7. Others
 Sof(Te1)=Sof(Mn2)=Sof(P3)=Sof(C4)=Sof(H4A)=Sof(H4B)=Sof(H4C)=Sof(C5)=Sof(H5A)=
 Sof(H5B)=Sof(H5C)=Sof(C6)=Sof(H6A)=Sof(H6B)=Sof(H6C)=Sof(Te11)=Sof(Mn12)=
 Sof(P13)=Sof(C14)=Sof(H14A)=Sof(H14B)=Sof(H14C)=Sof(C15)=Sof(H15A)=Sof(H15B)=
 Sof(H15C)=Sof(C16)=Sof(H16A)=Sof(H16B)=Sof(H16C)=Sof(Te21)=Sof(Mn22)=Sof(P23)=
 Sof(C24)=Sof(H24A)=Sof(H24B)=Sof(H24C)=Sof(C25)=Sof(H25A)=Sof(H25B)=Sof(H25C)=
 Sof(C26)=Sof(H26A)=Sof(H26B)=Sof(H26C)=Sof(Te1)=Sof(Mn2)=Sof(P3)=Sof(C4)=
 Sof(H4A)=Sof(H4B)=Sof(H4C)=Sof(C5)=Sof(H5A)=Sof(H5B)=Sof(H5C)=Sof(C6)=Sof(H6A)=
 Sof(H6B)=Sof(H6C)=Sof(Te11)=Sof(Mn12)=Sof(P13)=Sof(C14)=Sof(H14A)=Sof(H14B)=
 Sof(H14C)=Sof(C15)=Sof(H15A)=Sof(H15B)=Sof(H15C)=Sof(C16)=Sof(H16A)=Sof(H16B)=
 Sof(H16C)=Sof(Te21)=Sof(Mn22)=Sof(P23)=Sof(C24)=Sof(H24A)=Sof(H24B)=Sof(H24C)=
 Sof(C25)=Sof(H25A)=Sof(H25B)=Sof(H25C)=Sof(C26)=Sof(H26A)=Sof(H26B)=Sof(H26C)=
 Sof(C91)=Sof(H91A)=Sof(H91B)=Sof(Cl92)=Sof(Cl93)=1-FVAR(1)
 Sof(Te1)=Sof(Mn2)=Sof(P3)=Sof(C4)=Sof(H4A)=Sof(H4B)=Sof(H4C)=Sof(C5)=Sof(H5A)=
 Sof(H5B)=Sof(H5C)=Sof(C6)=Sof(H6A)=Sof(H6B)=Sof(H6C)=Sof(Te11)=Sof(Mn12)=
 Sof(P13)=Sof(C14)=Sof(H14A)=Sof(H14B)=Sof(H14C)=Sof(C15)=Sof(H15A)=Sof(H15B)=
 Sof(H15C)=Sof(C16)=Sof(H16A)=Sof(H16B)=Sof(H16C)=Sof(Te21)=Sof(Mn22)=Sof(P23)=
 Sof(C24)=Sof(H24A)=Sof(H24B)=Sof(H24C)=Sof(C25)=Sof(H25A)=Sof(H25B)=Sof(H25C)=
 Sof(C26)=Sof(H26A)=Sof(H26B)=Sof(H26C)=Sof(Te1)=Sof(Mn2)=Sof(P3)=Sof(C4)=
 Sof(H4A)=Sof(H4B)=Sof(H4C)=Sof(C5)=Sof(H5A)=Sof(H5B)=Sof(H5C)=Sof(C6)=Sof(H6A)=
 Sof(H6B)=Sof(H6C)=Sof(Te11)=Sof(Mn12)=Sof(P13)=Sof(C14)=Sof(H14A)=Sof(H14B)=
 Sof(H14C)=Sof(C15)=Sof(H15A)=Sof(H15B)=Sof(H15C)=Sof(C16)=Sof(H16A)=Sof(H16B)=
 Sof(H16C)=Sof(Te21)=Sof(Mn22)=Sof(P23)=Sof(C24)=Sof(H24A)=Sof(H24B)=Sof(H24C)=
 Sof(C25)=Sof(H25A)=Sof(H25B)=Sof(H25C)=Sof(C26)=Sof(H26A)=Sof(H26B)=Sof(H26C)=
 Sof(C91)=Sof(H91A)=Sof(H91B)=Sof(Cl92)=Sof(Cl93)=FVAR(1)
8.a Free rotating group:
 C91(Cl92,Cl93), C91(Cl92,Cl93)
8.b Secondary CH2 refined with riding coordinates:
 C91(H91A,H91B), C91(H91A,H91B)
8.c Me refined with riding coordinates:
 C4(H4A,H4B,H4C), C5(H5A,H5B,H5C), C6(H6A,H6B,H6C), C14(H14A,H14B,H14C),
 C15(H15A,H15B,H15C), C16(H16A,H16B,H16C), C24(H24A,H24B,H24C), C25(H25A,H25B,
 H25C), C26(H26A,H26B,H26C), C4(H4A,H4B,H4C), C5(H5A,H5B,H5C), C6(H6A,H6B,H6C),
 C14(H14A,H14B,H14C), C15(H15A,H15B,H15C), C16(H16A,H16B,H16C), C24(H24A,H24B,
 H24C), C25(H25A,H25B,H25C), C26(H26A,H26B,H26C), C4(H4A,H4B,H4C), C5(H5A,H5B,
 H5C), C6(H6A,H6B,H6C), C14(H14A,H14B,H14C), C15(H15A,H15B,H15C), C16(H16A,H16B,
 H16C), C24(H24A,H24B,H24C), C25(H25A,H25B,H25C), C26(H26A,H26B,H26C), C4(H4A,
 H4B,H4C), C5(H5A,H5B,H5C), C6(H6A,H6B,H6C), C14(H14A,H14B,H14C), C15(H15A,H15B,
 H15C), C16(H16A,H16B,H16C), C24(H24A,H24B,H24C), C25(H25A,H25B,H25C), C26(H26A,
 H26B,H26C)
;
_shelx_shelxl_version_number 2014/7
_olex2_submission_special_instructions 'No special instructions were received'

loop_
_space_group_symop_operation_xyz
'x, y, z'
'-x, -y, z'
'x+1/4, -y+1/4, z+1/4'
'-x+1/4, y+1/4, z+1/4'
'x, y+1/2, z+1/2'
'-x, -y+1/2, z+1/2'
'x+1/4, -y+3/4, z+3/4'
'-x+1/4, y+3/4, z+3/4'
'x+1/2, y, z+1/2'
'-x+1/2, -y, z+1/2'
'x+3/4, -y+1/4, z+3/4'
'-x+3/4, y+1/4, z+3/4'
'x+1/2, y+1/2, z'
'-x+1/2, -y+1/2, z'
'x+3/4, -y+3/4, z+1/4'
'-x+3/4, y+3/4, z+1/4'

loop_
_atom_site_label
_atom_site_type_symbol
_atom_site_fract_x
_atom_site_fract_y
_atom_site_fract_z
_atom_site_U_iso_or_equiv
_atom_site_adp_type
_atom_site_occupancy
_atom_site_site_symmetry_order
_atom_site_calc_flag
_atom_site_refinement_flags_posn
_atom_site_refinement_flags_adp
_atom_site_refinement_flags_occupancy
_atom_site_disorder_assembly
_atom_site_disorder_group
Te1_1 Te 0.44955(6) 0.08280(8) 0.19072(3) 0.02267(13) Uani 0.9259(8) 1 d D U P A 1
Mn2_1 Mn 0.44228(11) -0.03483(10) 0.19872(5) 0.0210(2) Uani 0.9259(8) 1 d D U P A 1
P3_1 P 0.3869(2) -0.0764(2) 0.15143(10) 0.0201(4) Uani 0.9259(8) 1 d D U P A 1
C4_1 C 0.4261(7) -0.0692(8) 0.1129(3) 0.0294(14) Uani 0.9259(8) 1 d D U P A 1
H4A_1 H 0.4351 -0.0287 0.1091 0.044 Uiso 0.9259(8) 1 calc R U P A 1
H4B_1 H 0.4622 -0.0913 0.1137 0.044 Uiso 0.9259(8) 1 calc R U P A 1
H4C_1 H 0.4016 -0.0838 0.0957 0.044 Uiso 0.9259(8) 1 calc R U P A 1
C5_1 C 0.3136(5) -0.0476(8) 0.1430(4) 0.0310(16) Uani 0.9259(8) 1 d D U P A 1
H5A_1 H 0.3156 -0.0056 0.1413 0.046 Uiso 0.9259(8) 1 calc R U P A 1
H5B_1 H 0.2993 -0.0636 0.1230 0.046 Uiso 0.9259(8) 1 calc R U P A 1
H5C_1 H 0.2872 -0.0581 0.1602 0.046 Uiso 0.9259(8) 1 calc R U P A 1
C6_1 C 0.3747(9) -0.1545(5) 0.1537(4) 0.0352(16) Uani 0.9259(8) 1 d D U P A 1
H6A_1 H 0.4116 -0.1739 0.1582 0.053 Uiso 0.9259(8) 1 calc R U P A 1
H6B_1 H 0.3470 -0.1628 0.1707 0.053 Uiso 0.9259(8) 1 calc R U P A 1
H6C_1 H 0.3592 -0.1682 0.1335 0.053 Uiso 0.9259(8) 1 calc R U P A 1
Te11_1 Te 0.55052(5) -0.08339(4) 0.30998(2) 0.02267(13) Uani 0.9259(8) 1 d D U P A 1
Mn12_1 Mn 0.55882(11) 0.03445(13) 0.30144(7) 0.0210(2) Uani 0.9259(8) 1 d D U P A 1
P13_1 P 0.61417(18) 0.07826(17) 0.34852(9) 0.0201(4) Uani 0.9259(8) 1 d D U P A 1
C14_1 C 0.5776(6) 0.0678(7) 0.3871(3) 0.0294(14) Uani 0.9259(8) 1 d D U P A 1
H14A_1 H 0.5372 0.0803 0.3855 0.044 Uiso 0.9259(8) 1 calc R U P A 1
H14B_1 H 0.5789 0.0270 0.3929 0.044 Uiso 0.9259(8) 1 calc R U P A 1
H14C_1 H 0.5975 0.0904 0.4034 0.044 Uiso 0.9259(8) 1 calc R U P A 1
C15_1 C 0.6893(5) 0.0527(7) 0.3556(3) 0.0310(16) Uani 0.9259(8) 1 d D U P A 1
H15A_1 H 0.7120 0.0568 0.3361 0.046 Uiso 0.9259(8) 1 calc R U P A 1
H15B_1 H 0.7071 0.0756 0.3725 0.046 Uiso 0.9259(8) 1 calc R U P A 1
H15C_1 H 0.6884 0.0123 0.3620 0.046 Uiso 0.9259(8) 1 calc R U P A 1
C16_1 C 0.6239(7) 0.1572(4) 0.3456(4) 0.0352(16) Uani 0.9259(8) 1 d D U P A 1
H16A_1 H 0.6432 0.1665 0.3255 0.053 Uiso 0.9259(8) 1 calc R U P A 1
H16B_1 H 0.5859 0.1760 0.3463 0.053 Uiso 0.9259(8) 1 calc R U P A 1
H16C_1 H 0.6477 0.1706 0.3633 0.053 Uiso 0.9259(8) 1 calc R U P A 1
Te21_1 Te 0.37318(3) -0.05947(3) 0.25044(3) 0.02964(14) Uani 0.9259(8) 1 d D U P A 1
Mn22_1 Mn 0.40715(5) 0.05527(5) 0.25047(5) 0.0228(3) Uani 0.9259(8) 1 d D U P A 1
P23_1 P 0.31057(14) 0.1074(2) 0.25075(11) 0.0699(11) Uani 0.9259(8) 1 d D U P A 1
C24_1 C 0.2632(7) 0.0820(10) 0.2846(4) 0.088(5) Uani 0.9259(8) 1 d D U P A 1
H24A_1 H 0.2614 0.0400 0.2846 0.133 Uiso 0.9259(8) 1 calc R U P A 1
H24B_1 H 0.2796 0.0953 0.3048 0.133 Uiso 0.9259(8) 1 calc R U P A 1
H24C_1 H 0.2240 0.0977 0.2821 0.133 Uiso 0.9259(8) 1 calc R U P A 1
C25_1 C 0.2655(7) 0.0905(11) 0.2154(4) 0.101(6) Uani 0.9259(8) 1 d D U P A 1
H25A_1 H 0.2640 0.0489 0.2123 0.152 Uiso 0.9259(8) 1 calc R U P A 1
H25B_1 H 0.2261 0.1053 0.2186 0.152 Uiso 0.9259(8) 1 calc R U P A 1
H25C_1 H 0.2825 0.1086 0.1966 0.152 Uiso 0.9259(8) 1 calc R U P A 1
C26_1 C 0.3099(8) 0.1848(6) 0.2538(7) 0.130(6) Uani 0.9259(8) 1 d D U P A 1
H26A_1 H 0.3330 0.1967 0.2721 0.195 Uiso 0.9259(8) 1 calc R U P A 1
H26B_1 H 0.3263 0.2015 0.2344 0.195 Uiso 0.9259(8) 1 calc R U P A 1
H26C_1 H 0.2699 0.1982 0.2565 0.195 Uiso 0.9259(8) 1 calc R U P A 1
Te1_2 Te 0.4386(8) 0.0815(10) 0.1935(4) 0.02363(12) Uani 0.0741(8) 1 d D U P A 2
Mn2_2 Mn 0.5516(9) 0.0464(11) 0.2040(5) 0.0211(2) Uani 0.0741(8) 1 d D U P A 2
P3_2 P 0.610(2) 0.080(3) 0.1557(9) 0.0255(5) Uani 0.0741(8) 1 d D U P A 2
C4_2 C 0.575(5) 0.063(9) 0.1169(10) 0.0364(17) Uani 0.0741(8) 1 d D U P A 2
H4A_2 H 0.5349 0.0778 0.1170 0.055 Uiso 0.0741(8) 1 calc R U P A 2
H4B_2 H 0.5966 0.0818 0.0998 0.055 Uiso 0.0741(8) 1 calc R U P A 2
H4C_2 H 0.5744 0.0217 0.1135 0.055 Uiso 0.0741(8) 1 calc R U P A 2
C5_2 C 0.622(9) 0.158(3) 0.153(4) 0.046(2) Uani 0.0741(8) 1 d D U P A 2
H5A_2 H 0.5850 0.1784 0.1554 0.069 Uiso 0.0741(8) 1 calc R U P A 2
H5B_2 H 0.6484 0.1700 0.1702 0.069 Uiso 0.0741(8) 1 calc R U P A 2
H5C_2 H 0.6394 0.1676 0.1326 0.069 Uiso 0.0741(8) 1 calc R U P A 2
C6_2 C 0.684(4) 0.049(8) 0.151(3) 0.0346(16) Uani 0.0741(8) 1 d D U P A 2
H6A_2 H 0.6816 0.0072 0.1520 0.052 Uiso 0.0741(8) 1 calc R U P A 2
H6B_2 H 0.6995 0.0610 0.1305 0.052 Uiso 0.0741(8) 1 calc R U P A 2
H6C_2 H 0.7085 0.0635 0.1681 0.052 Uiso 0.0741(8) 1 calc R U P A 2
Te11_2 Te 0.5684(6) -0.0698(5) 0.3071(3) 0.02363(12) Uani 0.0741(8) 1 d D U P A 2
Mn12_2 Mn 0.4522(9) -0.0386(15) 0.3045(8) 0.0211(2) Uani 0.0741(8) 1 d D U P A 2
P13_2 P 0.4035(16) -0.0831(18) 0.3541(8) 0.0255(5) Uani 0.0741(8) 1 d D U P A 2
C14_2 C 0.438(5) -0.061(5) 0.3918(11) 0.0364(17) Uani 0.0741(8) 1 d D U P A 2
H14A_2 H 0.4797 -0.0690 0.3909 0.055 Uiso 0.0741(8) 1 calc R U P A 2
H14B_2 H 0.4321 -0.0196 0.3950 0.055 Uiso 0.0741(8) 1 calc R U P A 2
H14C_2 H 0.4206 -0.0821 0.4094 0.055 Uiso 0.0741(8) 1 calc R U P A 2
C15_2 C 0.405(5) -0.1627(19) 0.356(2) 0.046(2) Uani 0.0741(8) 1 d D U P A 2
H15A_2 H 0.4452 -0.1760 0.3529 0.069 Uiso 0.0741(8) 1 calc R U P A 2
H15B_2 H 0.3902 -0.1758 0.3760 0.069 Uiso 0.0741(8) 1 calc R U P A 2
H15C_2 H 0.3811 -0.1782 0.3384 0.069 Uiso 0.0741(8) 1 calc R U P A 2
C16_2 C 0.326(2) -0.065(5) 0.359(2) 0.0346(16) Uani 0.0741(8) 1 d D U P A 2
H16A_2 H 0.3044 -0.0758 0.3402 0.052 Uiso 0.0741(8) 1 calc R U P A 2
H16B_2 H 0.3104 -0.0864 0.3775 0.052 Uiso 0.0741(8) 1 calc R U P A 2
H16C_2 H 0.3219 -0.0239 0.3631 0.052 Uiso 0.0741(8) 1 calc R U P A 2
Te21_2 Te 0.5988(3) 0.1071(4) 0.2548(2) 0.03106(14) Uani 0.0741(8) 1 d D U P A 2
Mn22_2 Mn 0.4791(6) 0.1155(6) 0.2543(4) 0.0218(2) Uani 0.0741(8) 1 d D U P A 2
P23_2 P 0.4595(14) 0.2248(8) 0.2515(13) 0.0453(6) Uani 0.0741(8) 1 d D U P A 2
C24_2 C 0.456(7) 0.251(3) 0.2102(17) 0.099(6) Uani 0.0741(8) 1 d D U P A 2
H24A_2 H 0.4255 0.2301 0.1988 0.149 Uiso 0.0741(8) 1 calc R U P A 2
H24B_2 H 0.4469 0.2921 0.2102 0.149 Uiso 0.0741(8) 1 calc R U P A 2
H24C_2 H 0.4933 0.2445 0.1998 0.149 Uiso 0.0741(8) 1 calc R U P A 2
C25_2 C 0.518(4) 0.267(3) 0.270(4) 0.107(6) Uani 0.0741(8) 1 d D U P A 2
H25A_2 H 0.5221 0.2553 0.2924 0.160 Uiso 0.0741(8) 1 calc R U P A 2
H25B_2 H 0.5543 0.2604 0.2589 0.160 Uiso 0.0741(8) 1 calc R U P A 2
H25C_2 H 0.5080 0.3080 0.2693 0.160 Uiso 0.0741(8) 1 calc R U P A 2
C26_2 C 0.392(4) 0.253(3) 0.270(4) 0.112(5) Uani 0.0741(8) 1 d D U P A 2
H26A_2 H 0.3586 0.2322 0.2607 0.168 Uiso 0.0741(8) 1 calc R U P A 2
H26B_2 H 0.3933 0.2470 0.2926 0.168 Uiso 0.0741(8) 1 calc R U P A 2
H26C_2 H 0.3883 0.2938 0.2650 0.168 Uiso 0.0741(8) 1 calc R U P A 2
Te1_3 Te -0.06279(5) 0.07585(6) 0.19205(2) 0.02363(12) Uani 0.9259(8) 1 d D U P A 1
Mn2_3 Mn 0.05188(13) 0.04243(12) 0.20059(7) 0.0211(2) Uani 0.9259(8) 1 d D U P A 1
P3_3 P 0.10354(18) 0.08054(19) 0.15083(10) 0.0255(5) Uani 0.9259(8) 1 d D U P A 1
C4_3 C 0.0634(6) 0.0680(7) 0.1129(3) 0.0364(17) Uani 0.9259(8) 1 d D U P A 1
H4A_3 H 0.0555 0.0269 0.1105 0.055 Uiso 0.9259(8) 1 calc R U P A 1
H4B_3 H 0.0267 0.0892 0.1133 0.055 Uiso 0.9259(8) 1 calc R U P A 1
H4C_3 H 0.0870 0.0813 0.0951 0.055 Uiso 0.9259(8) 1 calc R U P A 1
C5_3 C 0.1138(8) 0.1589(5) 0.1506(4) 0.046(2) Uani 0.9259(8) 1 d D U P A 1
H5A_3 H 0.0769 0.1778 0.1554 0.069 Uiso 0.9259(8) 1 calc R U P A 1
H5B_3 H 0.1426 0.1695 0.1666 0.069 Uiso 0.9259(8) 1 calc R U P A 1
H5C_3 H 0.1273 0.1711 0.1296 0.069 Uiso 0.9259(8) 1 calc R U P A 1
C6_3 C 0.1772(5) 0.0532(7) 0.1414(3) 0.0346(16) Uani 0.9259(8) 1 d D U P A 1
H6A_3 H 0.1766 0.0112 0.1409 0.052 Uiso 0.9259(8) 1 calc R U P A 1
H6B_3 H 0.1893 0.0678 0.1206 0.052 Uiso 0.9259(8) 1 calc R U P A 1
H6C_3 H 0.2046 0.0663 0.1577 0.052 Uiso 0.9259(8) 1 calc R U P A 1
Te11_3 Te 0.06219(5) -0.07515(4) 0.30744(2) 0.02363(12) Uani 0.9259(8) 1 d D U P A 1
Mn12_3 Mn -0.05315(10) -0.04175(10) 0.29924(5) 0.0211(2) Uani 0.9259(8) 1 d D U P A 1
P13_3 P -0.1047(3) -0.0812(2) 0.34925(13) 0.0255(5) Uani 0.9259(8) 1 d D U P A 1
C14_3 C -0.0650(7) -0.0698(7) 0.3866(3) 0.0364(17) Uani 0.9259(8) 1 d D U P A 1
H14A_3 H -0.0562 -0.0289 0.3890 0.055 Uiso 0.9259(8) 1 calc R U P A 1
H14B_3 H -0.0888 -0.0827 0.4044 0.055 Uiso 0.9259(8) 1 calc R U P A 1
H14C_3 H -0.0287 -0.0917 0.3861 0.055 Uiso 0.9259(8) 1 calc R U P A 1
C15_3 C -0.1183(8) -0.1596(5) 0.3477(4) 0.046(2) Uani 0.9259(8) 1 d D U P A 1
H15A_3 H -0.1395 -0.1689 0.3282 0.069 Uiso 0.9259(8) 1 calc R U P A 1
H15B_3 H -0.0812 -0.1802 0.3478 0.069 Uiso 0.9259(8) 1 calc R U P A 1
H15C_3 H -0.1413 -0.1711 0.3661 0.069 Uiso 0.9259(8) 1 calc R U P A 1
C16_3 C -0.1777(5) -0.0522(7) 0.3595(4) 0.0346(16) Uani 0.9259(8) 1 d D U P A 1
H16A_3 H -0.2035 -0.0559 0.3411 0.052 Uiso 0.9259(8) 1 calc R U P A 1
H16B_3 H -0.1938 -0.0738 0.3774 0.052 Uiso 0.9259(8) 1 calc R U P A 1
H16C_3 H -0.1742 -0.0116 0.3653 0.052 Uiso 0.9259(8) 1 calc R U P A 1
Te21_3 Te 0.09931(3) 0.10551(3) 0.24995(3) 0.03106(14) Uani 0.9259(8) 1 d D U P A 1
Mn22_3 Mn -0.02074(6) 0.11450(5) 0.24996(5) 0.0218(2) Uani 0.9259(8) 1 d D U P A 1
P23_3 P -0.03794(14) 0.22313(10) 0.24967(15) 0.0453(6) Uani 0.9259(8) 1 d D U P A 1
C24_3 C -0.0108(9) 0.2552(7) 0.2114(4) 0.099(6) Uani 0.9259(8) 1 d D U P A 1
H24A_3 H -0.0301 0.2364 0.1935 0.149 Uiso 0.9259(8) 1 calc R U P A 1
H24B_3 H -0.0194 0.2964 0.2111 0.149 Uiso 0.9259(8) 1 calc R U P A 1
H24C_3 H 0.0312 0.2493 0.2098 0.149 Uiso 0.9259(8) 1 calc R U P A 1
C25_3 C 0.0004(9) 0.2607(9) 0.2805(5) 0.107(6) Uani 0.9259(8) 1 d D U P A 1
H25A_3 H 0.0409 0.2479 0.2809 0.160 Uiso 0.9259(8) 1 calc R U P A 1
H25B_3 H -0.0010 0.3021 0.2763 0.160 Uiso 0.9259(8) 1 calc R U P A 1
H25C_3 H -0.0178 0.2527 0.3010 0.160 Uiso 0.9259(8) 1 calc R U P A 1
C26_3 C -0.1138(6) 0.2519(7) 0.2518(7) 0.112(5) Uani 0.9259(8) 1 d D U P A 1
H26A_3 H -0.1377 0.2333 0.2355 0.168 Uiso 0.9259(8) 1 calc R U P A 1
H26B_3 H -0.1302 0.2440 0.2728 0.168 Uiso 0.9259(8) 1 calc R U P A 1
H26C_3 H -0.1133 0.2934 0.2481 0.168 Uiso 0.9259(8) 1 calc R U P A 1
Te1_4 Te -0.0464(6) 0.0767(7) 0.1926(3) 0.02267(13) Uani 0.0741(8) 1 d D U P A 2
Mn2_4 Mn -0.0582(15) -0.0401(10) 0.2026(6) 0.0210(2) Uani 0.0741(8) 1 d D U P A 2
P3_4 P -0.118(2) -0.0804(17) 0.1564(7) 0.0201(4) Uani 0.0741(8) 1 d D U P A 2
C4_4 C -0.080(4) -0.076(5) 0.1175(11) 0.0294(14) Uani 0.0741(8) 1 d D U P A 2
H4A_4 H -0.0421 -0.0935 0.1191 0.044 Uiso 0.0741(8) 1 calc R U P A 2
H4B_4 H -0.1034 -0.0954 0.1013 0.044 Uiso 0.0741(8) 1 calc R U P A 2
H4C_4 H -0.0760 -0.0351 0.1116 0.044 Uiso 0.0741(8) 1 calc R U P A 2
C5_4 C -0.189(3) -0.045(5) 0.149(2) 0.0310(16) Uani 0.0741(8) 1 d D U P A 2
H5A_4 H -0.1828 -0.0034 0.1475 0.046 Uiso 0.0741(8) 1 calc R U P A 2
H5B_4 H -0.2054 -0.0595 0.1294 0.046 Uiso 0.0741(8) 1 calc R U P A 2
H5C_4 H -0.2150 -0.0532 0.1668 0.046 Uiso 0.0741(8) 1 calc R U P A 2
C6_4 C -0.137(5) -0.158(2) 0.159(2) 0.0352(16) Uani 0.0741(8) 1 d D U P A 2
H6A_4 H -0.1016 -0.1802 0.1628 0.053 Uiso 0.0741(8) 1 calc R U P A 2
H6B_4 H -0.1642 -0.1638 0.1764 0.053 Uiso 0.0741(8) 1 calc R U P A 2
H6C_4 H -0.1546 -0.1701 0.1390 0.053 Uiso 0.0741(8) 1 calc R U P A 2
Te11_4 Te 0.0483(6) -0.0891(5) 0.3104(3) 0.02267(13) Uani 0.0741(8) 1 d D U P A 2
Mn12_4 Mn 0.0656(11) 0.0279(8) 0.3015(6) 0.0210(2) Uani 0.0741(8) 1 d D U P A 2
P13_4 P 0.107(4) 0.075(2) 0.3515(12) 0.0201(4) Uani 0.0741(8) 1 d D U P A 2
C14_4 C 0.072(6) 0.052(5) 0.3890(12) 0.0294(14) Uani 0.0741(8) 1 d D U P A 2
H14A_4 H 0.0299 0.0570 0.3873 0.044 Uiso 0.0741(8) 1 calc R U P A 2
H14B_4 H 0.0810 0.0117 0.3930 0.044 Uiso 0.0741(8) 1 calc R U P A 2
H14C_4 H 0.0867 0.0756 0.4066 0.044 Uiso 0.0741(8) 1 calc R U P A 2
C15_4 C 0.185(4) 0.063(6) 0.359(3) 0.0310(16) Uani 0.0741(8) 1 d D U P A 2
H15A_4 H 0.2078 0.0743 0.3406 0.046 Uiso 0.0741(8) 1 calc R U P A 2
H15B_4 H 0.1974 0.0864 0.3775 0.046 Uiso 0.0741(8) 1 calc R U P A 2
H15C_4 H 0.1917 0.0225 0.3639 0.046 Uiso 0.0741(8) 1 calc R U P A 2
C16_4 C 0.100(7) 0.155(2) 0.353(2) 0.0352(16) Uani 0.0741(8) 1 d D U P A 2
H16A_4 H 0.0598 0.1659 0.3494 0.053 Uiso 0.0741(8) 1 calc R U P A 2
H16B_4 H 0.1121 0.1684 0.3743 0.053 Uiso 0.0741(8) 1 calc R U P A 2
H16C_4 H 0.1251 0.1723 0.3371 0.053 Uiso 0.0741(8) 1 calc R U P A 2
Te21_4 Te -0.1254(4) -0.0623(4) 0.2546(2) 0.02964(14) Uani 0.0741(8) 1 d D U P A 2
Mn22_4 Mn -0.0914(6) 0.0533(6) 0.2540(4) 0.0228(3) Uani 0.0741(8) 1 d D U P A 2
P23_4 P -0.1875(13) 0.1076(16) 0.2521(5) 0.0699(11) Uani 0.0741(8) 1 d D U P A 2
C24_4 C -0.237(4) 0.078(7) 0.283(3) 0.088(5) Uani 0.0741(8) 1 d D U P A 2
H24A_4 H -0.2370 0.0365 0.2821 0.133 Uiso 0.0741(8) 1 calc R U P A 2
H24B_4 H -0.2236 0.0908 0.3041 0.133 Uiso 0.0741(8) 1 calc R U P A 2
H24C_4 H -0.2764 0.0929 0.2795 0.133 Uiso 0.0741(8) 1 calc R U P A 2
C25_4 C -0.227(5) 0.091(8) 0.215(2) 0.101(6) Uani 0.0741(8) 1 d D U P A 2
H25A_4 H -0.2257 0.0496 0.2110 0.152 Uiso 0.0741(8) 1 calc R U P A 2
H25B_4 H -0.2669 0.1040 0.2165 0.152 Uiso 0.0741(8) 1 calc R U P A 2
H25C_4 H -0.2077 0.1109 0.1970 0.152 Uiso 0.0741(8) 1 calc R U P A 2
C26_4 C -0.192(4) 0.186(2) 0.257(5) 0.130(6) Uani 0.0741(8) 1 d D U P A 2
H26A_4 H -0.1717 0.1973 0.2763 0.195 Uiso 0.0741(8) 1 calc R U P A 2
H26B_4 H -0.1733 0.2046 0.2386 0.195 Uiso 0.0741(8) 1 calc R U P A 2
H26C_4 H -0.2325 0.1976 0.2580 0.195 Uiso 0.0741(8) 1 calc R U P A 2
C91_11 C -0.2141(5) 0.1156(3) 0.25115(12) 0.083(3) Uani 0.9259(8) 1 d DG U P A 1
H91A_11 H -0.1718 0.1085 0.2516 0.100 Uiso 0.9259(8) 1 calc R U P A 1
H91B_11 H -0.2339 0.0779 0.2518 0.100 Uiso 0.9259(8) 1 calc R U P A 1
Cl92_11 Cl -0.2325(2) 0.1514(4) 0.21477(8) 0.106(2) Uani 0.9259(8) 1 d DG U P A 1
Cl93_11 Cl -0.2342(2) 0.1560(3) 0.28576(9) 0.0927(18) Uani 0.9259(8) 1 d DG U P A 1
C91_12 C 0.2831(17) 0.1119(19) 0.2488(5) 0.083(3) Uani 0.0741(8) 1 d DG U P A 2
H91A_12 H 0.2636 0.0741 0.2493 0.100 Uiso 0.0741(8) 1 calc R U P A 2
H91B_12 H 0.3252 0.1053 0.2516 0.100 Uiso 0.0741(8) 1 calc R U P A 2
Cl92_12 Cl 0.271(2) 0.145(3) 0.2108(7) 0.106(2) Uani 0.0741(8) 1 d DG U P A 2
Cl93_12 Cl 0.257(2) 0.155(3) 0.2812(9) 0.0927(18) Uani 0.0741(8) 1 d DG U P A 2

loop_
_atom_site_aniso_label
_atom_site_aniso_U_11
_atom_site_aniso_U_22
_atom_site_aniso_U_33
_atom_site_aniso_U_23
_atom_site_aniso_U_13
_atom_site_aniso_U_12
Te1_1 0.0288(3) 0.0251(2) 0.0140(2) 0.00505(16) 0.00075(18) 0.0041(2)
Mn2_1 0.0243(6) 0.0247(6) 0.0138(5) -0.0035(3) -0.0011(4) -0.0015(5)
P3_1 0.0271(8) 0.0190(8) 0.0142(8) -0.0035(6) -0.0032(6) -0.0004(7)
C4_1 0.035(3) 0.034(4) 0.019(2) -0.004(2) 0.002(2) 0.005(3)
C5_1 0.028(3) 0.033(4) 0.032(4) -0.002(3) -0.003(3) 0.003(2)
C6_1 0.055(4) 0.023(3) 0.028(3) -0.002(2) -0.007(3) -0.005(3)
Te11_1 0.0288(3) 0.0251(2) 0.0140(2) 0.00505(16) 0.00075(18) 0.0041(2)
Mn12_1 0.0243(6) 0.0247(6) 0.0138(5) -0.0035(3) -0.0011(4) -0.0015(5)
P13_1 0.0271(8) 0.0190(8) 0.0142(8) -0.0035(6) -0.0032(6) -0.0004(7)
C14_1 0.035(3) 0.034(4) 0.019(2) -0.004(2) 0.002(2) 0.005(3)
C15_1 0.028(3) 0.033(4) 0.032(4) -0.002(3) -0.003(3) 0.003(2)
C16_1 0.055(4) 0.023(3) 0.028(3) -0.002(2) -0.007(3) -0.005(3)
Te21_1 0.0328(3) 0.0397(3) 0.0164(2) -0.0007(4) 0.0023(4) -0.0150(2)
Mn22_1 0.0283(6) 0.0292(6) 0.0108(5) -0.0011(8) 0.0015(8) 0.0032(5)
P23_1 0.0394(16) 0.141(3) 0.0289(14) 0.007(3) 0.005(2) 0.0435(18)
C24_1 0.051(8) 0.181(14) 0.034(6) -0.008(8) 0.003(6) 0.020(8)
C25_1 0.042(8) 0.227(17) 0.035(6) 0.004(9) 0.002(6) 0.033(9)
C26_1 0.118(13) 0.144(8) 0.127(15) 0.005(8) 0.008(12) 0.068(7)
Te1_2 0.0330(3) 0.0231(2) 0.01477(19) 0.00093(16) -0.0063(2) 0.0074(2)
Mn2_2 0.0269(6) 0.0215(5) 0.0148(4) 0.0035(4) 0.0037(4) 0.0010(4)
P3_2 0.0360(11) 0.0239(9) 0.0165(9) 0.0041(7) 0.0062(7) -0.0004(9)
C4_2 0.042(4) 0.046(4) 0.021(3) 0.006(2) 0.001(2) 0.002(3)
C5_2 0.074(6) 0.028(3) 0.035(4) 0.003(2) 0.019(4) -0.004(3)
C6_2 0.039(3) 0.039(4) 0.026(3) -0.001(3) 0.000(2) -0.003(3)
Te11_2 0.0330(3) 0.0231(2) 0.01477(19) 0.00093(16) -0.0063(2) 0.0074(2)
Mn12_2 0.0269(6) 0.0215(5) 0.0148(4) 0.0035(4) 0.0037(4) 0.0010(4)
P13_2 0.0360(11) 0.0239(9) 0.0165(9) 0.0041(7) 0.0062(7) -0.0004(9)
C14_2 0.042(4) 0.046(4) 0.021(3) 0.006(2) 0.001(2) 0.002(3)
C15_2 0.074(6) 0.028(3) 0.035(4) 0.003(2) 0.019(4) -0.004(3)
C16_2 0.039(3) 0.039(4) 0.026(3) -0.001(3) 0.000(2) -0.003(3)
Te21_2 0.0307(3) 0.0399(3) 0.0226(3) 0.0016(4) 0.0015(4) -0.0144(2)
Mn22_2 0.0359(7) 0.0158(5) 0.0137(5) 0.0007(7) 0.0007(8) 0.0014(5)
P23_2 0.0636(17) 0.0145(11) 0.0578(16) 0.0014(18) 0.000(2) -0.0012(11)
C24_2 0.162(15) 0.041(8) 0.095(8) 0.039(7) 0.003(8) -0.013(9)
C25_2 0.126(12) 0.068(10) 0.127(13) -0.027(9) -0.034(9) -0.003(9)
C26_2 0.090(8) 0.058(8) 0.188(14) -0.005(11) 0.012(9) 0.018(6)
Te1_3 0.0330(3) 0.0231(2) 0.01477(19) 0.00093(16) -0.0063(2) 0.0074(2)
Mn2_3 0.0269(6) 0.0215(5) 0.0148(4) 0.0035(4) 0.0037(4) 0.0010(4)
P3_3 0.0360(11) 0.0239(9) 0.0165(9) 0.0041(7) 0.0062(7) -0.0004(9)
C4_3 0.042(4) 0.046(4) 0.021(3) 0.006(2) 0.001(2) 0.002(3)
C5_3 0.074(6) 0.028(3) 0.035(4) 0.003(2) 0.019(4) -0.004(3)
C6_3 0.039(3) 0.039(4) 0.026(3) -0.001(3) 0.000(2) -0.003(3)
Te11_3 0.0330(3) 0.0231(2) 0.01477(19) 0.00093(16) -0.0063(2) 0.0074(2)
Mn12_3 0.0269(6) 0.0215(5) 0.0148(4) 0.0035(4) 0.0037(4) 0.0010(4)
P13_3 0.0360(11) 0.0239(9) 0.0165(9) 0.0041(7) 0.0062(7) -0.0004(9)
C14_3 0.042(4) 0.046(4) 0.021(3) 0.006(2) 0.001(2) 0.002(3)
C15_3 0.074(6) 0.028(3) 0.035(4) 0.003(2) 0.019(4) -0.004(3)
C16_3 0.039(3) 0.039(4) 0.026(3) -0.001(3) 0.000(2) -0.003(3)
Te21_3 0.0307(3) 0.0399(3) 0.0226(3) 0.0016(4) 0.0015(4) -0.0144(2)
Mn22_3 0.0359(7) 0.0158(5) 0.0137(5) 0.0007(7) 0.0007(8) 0.0014(5)
P23_3 0.0636(17) 0.0145(11) 0.0578(16) 0.0014(18) 0.000(2) -0.0012(11)
C24_3 0.162(15) 0.041(8) 0.095(8) 0.039(7) 0.003(8) -0.013(9)
C25_3 0.126(12) 0.068(10) 0.127(13) -0.027(9) -0.034(9) -0.003(9)
C26_3 0.090(8) 0.058(8) 0.188(14) -0.005(11) 0.012(9) 0.018(6)
Te1_4 0.0288(3) 0.0251(2) 0.0140(2) 0.00505(16) 0.00075(18) 0.0041(2)
Mn2_4 0.0243(6) 0.0247(6) 0.0138(5) -0.0035(3) -0.0011(4) -0.0015(5)
P3_4 0.0271(8) 0.0190(8) 0.0142(8) -0.0035(6) -0.0032(6) -0.0004(7)
C4_4 0.035(3) 0.034(4) 0.019(2) -0.004(2) 0.002(2) 0.005(3)
C5_4 0.028(3) 0.033(4) 0.032(4) -0.002(3) -0.003(3) 0.003(2)
C6_4 0.055(4) 0.023(3) 0.028(3) -0.002(2) -0.007(3) -0.005(3)
Te11_4 0.0288(3) 0.0251(2) 0.0140(2) 0.00505(16) 0.00075(18) 0.0041(2)
Mn12_4 0.0243(6) 0.0247(6) 0.0138(5) -0.0035(3) -0.0011(4) -0.0015(5)
P13_4 0.0271(8) 0.0190(8) 0.0142(8) -0.0035(6) -0.0032(6) -0.0004(7)
C14_4 0.035(3) 0.034(4) 0.019(2) -0.004(2) 0.002(2) 0.005(3)
C15_4 0.028(3) 0.033(4) 0.032(4) -0.002(3) -0.003(3) 0.003(2)
C16_4 0.055(4) 0.023(3) 0.028(3) -0.002(2) -0.007(3) -0.005(3)
Te21_4 0.0328(3) 0.0397(3) 0.0164(2) -0.0007(4) 0.0023(4) -0.0150(2)
Mn22_4 0.0283(6) 0.0292(6) 0.0108(5) -0.0011(8) 0.0015(8) 0.0032(5)
P23_4 0.0394(16) 0.141(3) 0.0289(14) 0.007(3) 0.005(2) 0.0435(18)
C24_4 0.051(8) 0.181(14) 0.034(6) -0.008(8) 0.003(6) 0.020(8)
C25_4 0.042(8) 0.227(17) 0.035(6) 0.004(9) 0.002(6) 0.033(9)
C26_4 0.118(13) 0.144(8) 0.127(15) 0.005(8) 0.008(12) 0.068(7)
C91_11 0.044(6) 0.166(9) 0.040(5) 0.000(7) 0.006(6) -0.022(7)
Cl92_11 0.071(3) 0.209(6) 0.037(2) 0.027(3) -0.004(2) -0.049(4)
Cl93_11 0.079(3) 0.166(5) 0.0334(19) -0.006(3) 0.001(2) -0.041(3)
C91_12 0.044(6) 0.166(9) 0.040(5) 0.000(7) 0.006(6) -0.022(7)
Cl92_12 0.071(3) 0.209(6) 0.037(2) 0.027(3) -0.004(2) -0.049(4)
Cl93_12 0.079(3) 0.166(5) 0.0334(19) -0.006(3) 0.001(2) -0.041(3)

loop_
_atom_type_symbol
_atom_type_description
_atom_type_scat_dispersion_real
_atom_type_scat_dispersion_imag
_atom_type_scat_source
C C 0.0033 0.0016 'International Tables Vol C Tables 4.2.6.8 and 6.1.1.4'
H H 0.0000 0.0000 'International Tables Vol C Tables 4.2.6.8 and 6.1.1.4'
P P 0.1023 0.0942 'International Tables Vol C Tables 4.2.6.8 and 6.1.1.4'
Mn Mn 0.3368 0.7283 'International Tables Vol C Tables 4.2.6.8 and 6.1.1.4'
Te Te -0.5308 1.6751 'International Tables Vol C Tables 4.2.6.8 and 6.1.1.4'
Cl Cl 0.1484 0.1585 'International Tables Vol C Tables 4.2.6.8 and 6.1.1.4'

loop_
_exptl_crystal_face_index_h
_exptl_crystal_face_index_k
_exptl_crystal_face_index_l
_exptl_crystal_face_perp_dist
_exptl_oxdiff_crystal_face_indexfrac_h
_exptl_oxdiff_crystal_face_indexfrac_k
_exptl_oxdiff_crystal_face_indexfrac_l
_exptl_oxdiff_crystal_face_x
_exptl_oxdiff_crystal_face_y
_exptl_oxdiff_crystal_face_z
-12 1 54 0.0145 -12.3977 0.6711 53.7370 0.4025 -0.0107 0.9154
7 30 19 0.0116 6.8274 29.6561 19.0628 0.9845 -0.0255 -0.1737
15 9 -49 0.0229 14.9424 8.9657 -48.9276 -0.0924 0.0026 -0.9957
-2 -27 -33 0.0306 -2.4234 -26.5497 -32.7316 -0.9931 0.0258 -0.1146
-6 -12 53 0.0180 -6.0826 -12.4710 52.6411 0.0567 -0.3024 0.9515
-30 -6 18 0.0148 -29.7854 -5.8015 18.0274 -0.1176 0.6363 0.7624
-12 11 -50 0.0217 -12.2818 10.8741 -50.1154 -0.1434 0.7705 -0.6211
31 5 -13 0.0349 30.6847 4.7749 -13.3585 0.1298 -0.7016 -0.7007
22 -8 39 0.0277 22.3687 -7.7825 39.1219 0.1752 -0.9429 0.2834
9 -30 11 0.0205 8.6954 -30.3572 11.3938 -0.7083 -0.6053 0.3632

loop_
_geom_angle_atom_site_label_1
_geom_angle_atom_site_label_2
_geom_angle_atom_site_label_3
_geom_angle
_geom_angle_site_symmetry_1
_geom_angle_site_symmetry_3
Mn2_1 Te1_1 Mn2_1 68.78(10) 2_655 .
Mn2_1 Te1_1 Mn22_1 68.86(6) . .
Mn2_1 Te1_1 Mn22_1 96.56(7) 2_655 .
Te1_1 Mn2_1 Te1_1 109.39(10) 2_655 .
Te1_1 Mn2_1 Mn2_1 55.43(8) . 2_655
Te1_1 Mn2_1 Mn2_1 55.79(8) 2_655 2_655
Te1_1 Mn2_1 Te21_1 122.36(8) 2_655 .
Te1_1 Mn2_1 Mn22_1 55.75(6) . .
Te1_1 Mn2_1 Mn22_1 126.23(9) 2_655 .
Mn2_1 Mn2_1 Mn22_1 82.66(7) 2_655 .
P3_1 Mn2_1 Te1_1 101.70(14) . 2_655
P3_1 Mn2_1 Te1_1 108.09(14) . .
P3_1 Mn2_1 Mn2_1 128.55(13) . 2_655
P3_1 Mn2_1 Te21_1 104.41(14) . .
P3_1 Mn2_1 Mn22_1 131.87(14) . .
Te21_1 Mn2_1 Te1_1 109.70(9) . .
Te21_1 Mn2_1 Mn2_1 126.94(6) . 2_655
Te21_1 Mn2_1 Mn22_1 55.95(5) . .
C4_1 P3_1 Mn2_1 113.7(5) . .
C5_1 P3_1 Mn2_1 117.9(5) . .
C5_1 P3_1 C4_1 104.0(6) . .
C6_1 P3_1 Mn2_1 114.1(6) . .
C6_1 P3_1 C4_1 102.1(7) . .
C6_1 P3_1 C5_1 103.2(7) . .
P3_1 C4_1 H4A_1 109.5 . .
P3_1 C4_1 H4B_1 109.5 . .
P3_1 C4_1 H4C_1 109.5 . .
H4A_1 C4_1 H4B_1 109.5 . .
H4A_1 C4_1 H4C_1 109.5 . .
H4B_1 C4_1 H4C_1 109.5 . .
P3_1 C5_1 H5A_1 109.5 . .
P3_1 C5_1 H5B_1 109.5 . .
P3_1 C5_1 H5C_1 109.5 . .
H5A_1 C5_1 H5B_1 109.5 . .
H5A_1 C5_1 H5C_1 109.5 . .
H5B_1 C5_1 H5C_1 109.5 . .
P3_1 C6_1 H6A_1 109.5 . .
P3_1 C6_1 H6B_1 109.5 . .
P3_1 C6_1 H6C_1 109.5 . .
H6A_1 C6_1 H6B_1 109.5 . .
H6A_1 C6_1 H6C_1 109.5 . .
H6B_1 C6_1 H6C_1 109.5 . .
Mn12_1 Te11_1 Mn12_1 69.00(10) . 2_655
Mn22_1 Te11_1 Mn12_1 67.94(7) 2_655 .
Mn22_1 Te11_1 Mn12_1 96.03(7) 2_655 2_655
Te11_1 Mn12_1 Te11_1 108.96(10) . 2_655
Te11_1 Mn12_1 Mn12_1 55.74(9) . 2_655
Te11_1 Mn12_1 Mn12_1 55.27(7) 2_655 2_655
Te11_1 Mn12_1 Mn22_1 126.43(10) 2_655 2_655
Te11_1 Mn12_1 Mn22_1 55.97(6) . 2_655
P13_1 Mn12_1 Te11_1 100.77(12) . 2_655
P13_1 Mn12_1 Te11_1 109.06(14) . .
P13_1 Mn12_1 Mn12_1 129.00(11) . 2_655
P13_1 Mn12_1 Te21_1 103.81(13) . 2_655
P13_1 Mn12_1 Mn22_1 132.64(12) . 2_655
Te21_1 Mn12_1 Te11_1 122.32(12) 2_655 2_655
Te21_1 Mn12_1 Te11_1 110.71(9) 2_655 .
Te21_1 Mn12_1 Mn12_1 127.18(6) 2_655 2_655
Te21_1 Mn12_1 Mn22_1 56.70(6) 2_655 2_655
Mn22_1 Mn12_1 Mn12_1 82.80(10) 2_655 2_655
C14_1 P13_1 Mn12_1 113.6(5) . .
C14_1 P13_1 C15_1 103.9(6) . .
C14_1 P13_1 C16_1 104.2(7) . .
C15_1 P13_1 Mn12_1 117.4(5) . .
C15_1 P13_1 C16_1 102.4(7) . .
C16_1 P13_1 Mn12_1 113.7(5) . .
P13_1 C14_1 H14A_1 109.5 . .
P13_1 C14_1 H14B_1 109.5 . .
P13_1 C14_1 H14C_1 109.5 . .
H14A_1 C14_1 H14B_1 109.5 . .
H14A_1 C14_1 H14C_1 109.5 . .
H14B_1 C14_1 H14C_1 109.5 . .
P13_1 C15_1 H15A_1 109.5 . .
P13_1 C15_1 H15B_1 109.5 . .
P13_1 C15_1 H15C_1 109.5 . .
H15A_1 C15_1 H15B_1 109.5 . .
H15A_1 C15_1 H15C_1 109.5 . .
H15B_1 C15_1 H15C_1 109.5 . .
P13_1 C16_1 H16A_1 109.5 . .
P13_1 C16_1 H16B_1 109.5 . .
P13_1 C16_1 H16C_1 109.5 . .
H16A_1 C16_1 H16B_1 109.5 . .
H16A_1 C16_1 H16C_1 109.5 . .
H16B_1 C16_1 H16C_1 109.5 . .
Mn2_1 Te21_1 Mn22_1 68.82(6) . .
Mn12_1 Te21_1 Mn2_1 104.28(6) 2_655 .
Mn12_1 Te21_1 Mn22_1 68.44(7) 2_655 .
Te1_1 Mn22_1 Mn2_1 55.39(6) . .
Te1_1 Mn22_1 Mn12_1 134.08(8) . 2_655
Te1_1 Mn22_1 Te21_1 108.67(7) . .
Te11_1 Mn22_1 Te1_1 130.00(6) 2_655 .
Te11_1 Mn22_1 Mn2_1 134.24(6) 2_655 .
Te11_1 Mn22_1 Mn12_1 56.09(8) 2_655 2_655
Te11_1 Mn22_1 Te21_1 109.05(7) 2_655 .
Mn12_1 Mn22_1 Mn2_1 88.04(7) 2_655 .
Te21_1 Mn22_1 Mn2_1 55.23(5) . .
Te21_1 Mn22_1 Mn12_1 54.86(7) . 2_655
P23_1 Mn22_1 Te1_1 101.70(12) . .
P23_1 Mn22_1 Mn2_1 123.41(13) . .
P23_1 Mn22_1 Te11_1 101.07(13) . 2_655
P23_1 Mn22_1 Mn12_1 122.81(13) . 2_655
P23_1 Mn22_1 Te21_1 102.25(12) . .
C24_1 P23_1 Mn22_1 111.2(6) . .
C25_1 P23_1 Mn22_1 112.7(6) . .
C25_1 P23_1 C24_1 102.5(6) . .
C26_1 P23_1 Mn22_1 119.1(6) . .
C26_1 P23_1 C24_1 104.6(9) . .
C26_1 P23_1 C25_1 105.2(10) . .
P23_1 C24_1 H24A_1 109.5 . .
P23_1 C24_1 H24B_1 109.5 . .
P23_1 C24_1 H24C_1 109.5 . .
H24A_1 C24_1 H24B_1 109.5 . .
H24A_1 C24_1 H24C_1 109.5 . .
H24B_1 C24_1 H24C_1 109.5 . .
P23_1 C25_1 H25A_1 109.5 . .
P23_1 C25_1 H25B_1 109.5 . .
P23_1 C25_1 H25C_1 109.5 . .
H25A_1 C25_1 H25B_1 109.5 . .
H25A_1 C25_1 H25C_1 109.5 . .
H25B_1 C25_1 H25C_1 109.5 . .
P23_1 C26_1 H26A_1 109.5 . .
P23_1 C26_1 H26B_1 109.5 . .
P23_1 C26_1 H26C_1 109.5 . .
H26A_1 C26_1 H26B_1 109.5 . .
H26A_1 C26_1 H26C_1 109.5 . .
H26B_1 C26_1 H26C_1 109.5 . .
Mn2_2 Te1_2 Mn2_2 67.3(11) . 2_655
Mn2_2 Te1_2 Mn22_2 68.2(5) . .
Mn22_2 Te1_2 Mn2_2 96.7(8) . 2_655
Te1_2 Mn2_2 Te1_2 109.8(10) . 2_655
Te1_2 Mn2_2 Mn2_2 60.1(8) . 2_655
Te1_2 Mn2_2 Mn2_2 52.6(8) 2_655 2_655
Te1_2 Mn2_2 Te21_2 109.9(7) . .
Te1_2 Mn2_2 Mn22_2 57.0(5) . .
Te1_2 Mn2_2 Mn22_2 130.1(10) 2_655 .
P3_2 Mn2_2 Te1_2 106.0(15) . .
P3_2 Mn2_2 Te1_2 98.1(17) . 2_655
P3_2 Mn2_2 Mn2_2 126.2(13) . 2_655
P3_2 Mn2_2 Te21_2 104.7(14) . .
P3_2 Mn2_2 Mn22_2 131.4(16) . .
Te21_2 Mn2_2 Te1_2 125.8(10) . 2_655
Te21_2 Mn2_2 Mn2_2 129.1(6) . 2_655
Te21_2 Mn2_2 Mn22_2 55.2(4) . .
Mn22_2 Mn2_2 Mn2_2 87.2(7) . 2_655
C4_2 P3_2 Mn2_2 114(2) . .
C5_2 P3_2 Mn2_2 115(2) . .
C5_2 P3_2 C4_2 103(2) . .
C6_2 P3_2 Mn2_2 117(2) . .
C6_2 P3_2 C4_2 103(2) . .
C6_2 P3_2 C5_2 103(2) . .
P3_2 C4_2 H4A_2 109.5 . .
P3_2 C4_2 H4B_2 109.5 . .
P3_2 C4_2 H4C_2 109.5 . .
H4A_2 C4_2 H4B_2 109.5 . .
H4A_2 C4_2 H4C_2 109.5 . .
H4B_2 C4_2 H4C_2 109.5 . .
P3_2 C5_2 H5A_2 109.5 . .
P3_2 C5_2 H5B_2 109.5 . .
P3_2 C5_2 H5C_2 109.5 . .
H5A_2 C5_2 H5B_2 109.5 . .
H5A_2 C5_2 H5C_2 109.5 . .
H5B_2 C5_2 H5C_2 109.5 . .
P3_2 C6_2 H6A_2 109.5 . .
P3_2 C6_2 H6B_2 109.5 . .
P3_2 C6_2 H6C_2 109.5 . .
H6A_2 C6_2 H6B_2 109.5 . .
H6A_2 C6_2 H6C_2 109.5 . .
H6B_2 C6_2 H6C_2 109.5 . .
Mn12_2 Te11_2 Mn12_2 64.1(11) 2_655 .
Mn12_2 Te11_2 Mn22_2 106.1(8) 2_655 2_655
Mn22_2 Te11_2 Mn12_2 71.3(9) 2_655 .
Te11_2 Mn12_2 Te11_2 115.7(11) 2_655 .
Te11_2 Mn12_2 Mn12_2 54.4(8) . 2_655
Te11_2 Mn12_2 Mn12_2 61.5(12) 2_655 2_655
Te11_2 Mn12_2 P13_2 106.2(16) 2_655 .
Te11_2 Mn12_2 Te21_2 119.9(10) 2_655 2_655
Te11_2 Mn12_2 Te21_2 106.1(13) . 2_655
Te11_2 Mn12_2 Mn22_2 53.2(6) . 2_655
Te11_2 Mn12_2 Mn22_2 132.1(9) 2_655 2_655
Mn12_2 Mn12_2 Te21_2 131.7(6) 2_655 2_655
Mn12_2 Mn12_2 Mn22_2 88.3(8) 2_655 2_655
P13_2 Mn12_2 Te11_2 106.4(11) . .
P13_2 Mn12_2 Mn12_2 126.1(12) . 2_655
P13_2 Mn12_2 Te21_2 100.8(13) . 2_655
P13_2 Mn12_2 Mn22_2 121.7(15) . 2_655
Te21_2 Mn12_2 Mn22_2 53.8(8) 2_655 2_655
C14_2 P13_2 Mn12_2 113(2) . .
C14_2 P13_2 C15_2 104(2) . .
C15_2 P13_2 Mn12_2 115(2) . .
C16_2 P13_2 Mn12_2 115(2) . .
C16_2 P13_2 C14_2 104(2) . .
C16_2 P13_2 C15_2 104(2) . .
P13_2 C14_2 H14A_2 109.5 . .
P13_2 C14_2 H14B_2 109.5 . .
P13_2 C14_2 H14C_2 109.5 . .
H14A_2 C14_2 H14B_2 109.5 . .
H14A_2 C14_2 H14C_2 109.5 . .
H14B_2 C14_2 H14C_2 109.5 . .
P13_2 C15_2 H15A_2 109.5 . .
P13_2 C15_2 H15B_2 109.5 . .
P13_2 C15_2 H15C_2 109.5 . .
H15A_2 C15_2 H15B_2 109.5 . .
H15A_2 C15_2 H15C_2 109.5 . .
H15B_2 C15_2 H15C_2 109.5 . .
P13_2 C16_2 H16A_2 109.5 . .
P13_2 C16_2 H16B_2 109.5 . .
P13_2 C16_2 H16C_2 109.5 . .
H16A_2 C16_2 H16B_2 109.5 . .
H16A_2 C16_2 H16C_2 109.5 . .
H16B_2 C16_2 H16C_2 109.5 . .
Mn2_2 Te21_2 Mn12_2 96.8(8) . 2_655
Mn22_2 Te21_2 Mn2_2 68.9(5) . .
Mn22_2 Te21_2 Mn12_2 68.8(6) . 2_655
Te1_2 Mn22_2 Mn2_2 54.8(5) . .
Te1_2 Mn22_2 Mn12_2 127.2(8) . 2_655
Mn2_2 Mn22_2 Mn12_2 84.0(7) . 2_655
Te11_2 Mn22_2 Te1_2 120.1(7) 2_655 .
Te11_2 Mn22_2 Mn2_2 124.7(8) 2_655 .
Te11_2 Mn22_2 Mn12_2 55.5(6) 2_655 2_655
Te11_2 Mn22_2 Te21_2 111.8(6) 2_655 .
Te21_2 Mn22_2 Te1_2 108.4(6) . .
Te21_2 Mn22_2 Mn2_2 55.8(5) . .
Te21_2 Mn22_2 Mn12_2 57.4(6) . 2_655
P23_2 Mn22_2 Te1_2 100.1(12) . .
P23_2 Mn22_2 Mn2_2 124.4(13) . .
P23_2 Mn22_2 Te11_2 110.8(13) . 2_655
P23_2 Mn22_2 Mn12_2 132.0(13) . 2_655
P23_2 Mn22_2 Te21_2 104.1(9) . .
C24_2 P23_2 Mn22_2 112(2) . .
C24_2 P23_2 C26_2 104(2) . .
C25_2 P23_2 Mn22_2 112(2) . .
C25_2 P23_2 C24_2 105(2) . .
C25_2 P23_2 C26_2 104(2) . .
C26_2 P23_2 Mn22_2 118(2) . .
P23_2 C24_2 H24A_2 109.5 . .
P23_2 C24_2 H24B_2 109.5 . .
P23_2 C24_2 H24C_2 109.5 . .
H24A_2 C24_2 H24B_2 109.5 . .
H24A_2 C24_2 H24C_2 109.5 . .
H24B_2 C24_2 H24C_2 109.5 . .
P23_2 C25_2 H25A_2 109.5 . .
P23_2 C25_2 H25B_2 109.5 . .
P23_2 C25_2 H25C_2 109.5 . .
H25A_2 C25_2 H25B_2 109.5 . .
H25A_2 C25_2 H25C_2 109.5 . .
H25B_2 C25_2 H25C_2 109.5 . .
P23_2 C26_2 H26A_2 109.5 . .
P23_2 C26_2 H26B_2 109.5 . .
P23_2 C26_2 H26C_2 109.5 . .
H26A_2 C26_2 H26B_2 109.5 . .
H26A_2 C26_2 H26C_2 109.5 . .
H26B_2 C26_2 H26C_2 109.5 . .
Mn2_3 Te1_3 Mn2_3 67.73(11) . 2
Mn22_3 Te1_3 Mn2_3 100.09(8) . 2
Mn22_3 Te1_3 Mn2_3 69.19(7) . .
Te1_3 Mn2_3 Te1_3 110.22(11) . 2
Te1_3 Mn2_3 Mn2_3 55.99(9) 2 2
Te1_3 Mn2_3 Mn2_3 56.29(10) . 2
Te1_3 Mn2_3 Mn22_3 131.18(11) 2 .
Te1_3 Mn2_3 Mn22_3 55.36(7) . .
Mn2_3 Mn2_3 Mn22_3 85.97(10) 2 .
P3_3 Mn2_3 Te1_3 103.80(12) . .
P3_3 Mn2_3 Te1_3 101.18(14) . 2
P3_3 Mn2_3 Mn2_3 125.25(12) . 2
P3_3 Mn2_3 Te21_3 104.29(15) . .
P3_3 Mn2_3 Mn22_3 126.92(14) . .
Te21_3 Mn2_3 Te1_3 125.77(10) . 2
Te21_3 Mn2_3 Te1_3 108.92(11) . .
Te21_3 Mn2_3 Mn2_3 129.92(8) . 2
Te21_3 Mn2_3 Mn22_3 55.41(6) . .
C4_3 P3_3 Mn2_3 114.5(5) . .
C5_3 P3_3 Mn2_3 114.0(6) . .
C5_3 P3_3 C4_3 102.3(7) . .
C5_3 P3_3 C6_3 102.8(7) . .
C6_3 P3_3 Mn2_3 118.7(5) . .
C6_3 P3_3 C4_3 102.5(6) . .
P3_3 C4_3 H4A_3 109.5 . .
P3_3 C4_3 H4B_3 109.5 . .
P3_3 C4_3 H4C_3 109.5 . .
H4A_3 C4_3 H4B_3 109.5 . .
H4A_3 C4_3 H4C_3 109.5 . .
H4B_3 C4_3 H4C_3 109.5 . .
P3_3 C5_3 H5A_3 109.5 . .
P3_3 C5_3 H5B_3 109.5 . .
P3_3 C5_3 H5C_3 109.5 . .
H5A_3 C5_3 H5B_3 109.5 . .
H5A_3 C5_3 H5C_3 109.5 . .
H5B_3 C5_3 H5C_3 109.5 . .
P3_3 C6_3 H6A_3 109.5 . .
P3_3 C6_3 H6B_3 109.5 . .
P3_3 C6_3 H6C_3 109.5 . .
H6A_3 C6_3 H6B_3 109.5 . .
H6A_3 C6_3 H6C_3 109.5 . .
H6B_3 C6_3 H6C_3 109.5 . .
Mn12_3 Te11_3 Mn12_3 68.70(9) 2 .
Mn12_3 Te11_3 Mn22_3 101.06(6) 2 2
Mn22_3 Te11_3 Mn12_3 69.77(6) 2 .
Te11_3 Mn12_3 Te11_3 109.40(9) 2 .
Te11_3 Mn12_3 Mn12_3 56.26(7) 2 2
Te11_3 Mn12_3 Mn12_3 55.04(7) . 2
Te11_3 Mn12_3 Te21_3 126.58(10) 2 2
Te11_3 Mn12_3 Mn22_3 130.56(9) 2 2
Te11_3 Mn12_3 Mn22_3 54.66(5) . 2
Mn12_3 Mn12_3 Mn22_3 84.91(8) 2 2
P13_3 Mn12_3 Te11_3 102.39(13) . 2
P13_3 Mn12_3 Te11_3 103.73(19) . .
P13_3 Mn12_3 Mn12_3 125.48(17) . 2
P13_3 Mn12_3 Te21_3 104.14(17) . 2
P13_3 Mn12_3 Mn22_3 126.11(14) . 2
Te21_3 Mn12_3 Te11_3 108.05(7) 2 .
Te21_3 Mn12_3 Mn12_3 129.41(5) 2 2
Te21_3 Mn12_3 Mn22_3 55.17(5) 2 2
C14_3 P13_3 Mn12_3 114.6(6) . .
C14_3 P13_3 C15_3 104.9(8) . .
C14_3 P13_3 C16_3 101.5(7) . .
C15_3 P13_3 Mn12_3 113.5(6) . .
C15_3 P13_3 C16_3 102.3(8) . .
C16_3 P13_3 Mn12_3 118.3(5) . .
P13_3 C14_3 H14A_3 109.5 . .
P13_3 C14_3 H14B_3 109.5 . .
P13_3 C14_3 H14C_3 109.5 . .
H14A_3 C14_3 H14B_3 109.5 . .
H14A_3 C14_3 H14C_3 109.5 . .
H14B_3 C14_3 H14C_3 109.5 . .
P13_3 C15_3 H15A_3 109.5 . .
P13_3 C15_3 H15B_3 109.5 . .
P13_3 C15_3 H15C_3 109.5 . .
H15A_3 C15_3 H15B_3 109.5 . .
H15A_3 C15_3 H15C_3 109.5 . .
H15B_3 C15_3 H15C_3 109.5 . .
P13_3 C16_3 H16A_3 109.5 . .
P13_3 C16_3 H16B_3 109.5 . .
P13_3 C16_3 H16C_3 109.5 . .
H16A_3 C16_3 H16B_3 109.5 . .
H16A_3 C16_3 H16C_3 109.5 . .
H16B_3 C16_3 H16C_3 109.5 . .
Mn2_3 Te21_3 Mn22_3 69.30(8) . .
Mn12_3 Te21_3 Mn2_3 97.33(6) 2 .
Mn12_3 Te21_3 Mn22_3 69.93(6) 2 .
Te1_3 Mn22_3 Mn2_3 55.45(6) . .
Te1_3 Mn22_3 Mn12_3 126.12(7) . 2
Mn2_3 Mn22_3 Mn12_3 82.13(5) . 2
Te11_3 Mn22_3 Te1_3 122.89(5) 2 .
Te11_3 Mn22_3 Mn2_3 125.88(7) 2 .
Te11_3 Mn22_3 Mn12_3 55.58(6) 2 2
Te11_3 Mn22_3 Te21_3 108.68(6) 2 .
Te21_3 Mn22_3 Te1_3 108.89(7) . .
Te21_3 Mn22_3 Mn2_3 55.29(6) . .
Te21_3 Mn22_3 Mn12_3 54.90(5) . 2
P23_3 Mn22_3 Te1_3 105.19(14) . .
P23_3 Mn22_3 Mn2_3 127.21(14) . .
P23_3 Mn22_3 Te11_3 106.16(14) . 2
P23_3 Mn22_3 Mn12_3 127.81(14) . 2
P23_3 Mn22_3 Te21_3 103.24(8) . .
C24_3 P23_3 Mn22_3 110.1(6) . .
C25_3 P23_3 Mn22_3 113.7(8) . .
C25_3 P23_3 C24_3 105.2(9) . .
C25_3 P23_3 C26_3 104.5(10) . .
C26_3 P23_3 Mn22_3 119.8(5) . .
C26_3 P23_3 C24_3 102.0(10) . .
P23_3 C24_3 H24A_3 109.5 . .
P23_3 C24_3 H24B_3 109.5 . .
P23_3 C24_3 H24C_3 109.5 . .
H24A_3 C24_3 H24B_3 109.5 . .
H24A_3 C24_3 H24C_3 109.5 . .
H24B_3 C24_3 H24C_3 109.5 . .
P23_3 C25_3 H25A_3 109.5 . .
P23_3 C25_3 H25B_3 109.5 . .
P23_3 C25_3 H25C_3 109.5 . .
H25A_3 C25_3 H25B_3 109.5 . .
H25A_3 C25_3 H25C_3 109.5 . .
H25B_3 C25_3 H25C_3 109.5 . .
P23_3 C26_3 H26A_3 109.5 . .
P23_3 C26_3 H26B_3 109.5 . .
P23_3 C26_3 H26C_3 109.5 . .
H26A_3 C26_3 H26B_3 109.5 . .
H26A_3 C26_3 H26C_3 109.5 . .
H26B_3 C26_3 H26C_3 109.5 . .
Mn2_4 Te1_4 Mn2_4 75.1(12) 2 .
Mn2_4 Te1_4 Mn22_4 97.4(8) 2 .
Mn2_4 Te1_4 Mn22_4 68.7(5) . .
Te1_4 Mn2_4 Te1_4 102.0(11) 2 .
Te1_4 Mn2_4 Mn2_4 54.9(11) 2 2
Te1_4 Mn2_4 Mn2_4 50.0(7) . 2
Te1_4 Mn2_4 Te21_4 126.5(14) 2 .
Te1_4 Mn2_4 Mn22_4 56.8(5) . .
Te1_4 Mn2_4 Mn22_4 124.3(13) 2 .
P3_4 Mn2_4 Te1_4 104.9(13) . 2
P3_4 Mn2_4 Te1_4 107.3(14) . .
P3_4 Mn2_4 Mn2_4 130.6(9) . 2
P3_4 Mn2_4 Te21_4 103.6(12) . .
P3_4 Mn2_4 Mn22_4 129.9(14) . .
Te21_4 Mn2_4 Te1_4 111.4(8) . .
Te21_4 Mn2_4 Mn2_4 125.0(6) . 2
Te21_4 Mn2_4 Mn22_4 56.2(4) . .
Mn22_4 Mn2_4 Mn2_4 78.8(7) . 2
C4_4 P3_4 Mn2_4 113(2) . .
C5_4 P3_4 Mn2_4 116(2) . .
C5_4 P3_4 C4_4 104(2) . .
C5_4 P3_4 C6_4 104(2) . .
C6_4 P3_4 Mn2_4 116(2) . .
C6_4 P3_4 C4_4 103(2) . .
P3_4 C4_4 H4A_4 109.5 . .
P3_4 C4_4 H4B_4 109.5 . .
P3_4 C4_4 H4C_4 109.5 . .
H4A_4 C4_4 H4B_4 109.5 . .
H4A_4 C4_4 H4C_4 109.5 . .
H4B_4 C4_4 H4C_4 109.5 . .
P3_4 C5_4 H5A_4 109.5 . .
P3_4 C5_4 H5B_4 109.5 . .
P3_4 C5_4 H5C_4 109.5 . .
H5A_4 C5_4 H5B_4 109.5 . .
H5A_4 C5_4 H5C_4 109.5 . .
H5B_4 C5_4 H5C_4 109.5 . .
P3_4 C6_4 H6A_4 109.5 . .
P3_4 C6_4 H6B_4 109.5 . .
P3_4 C6_4 H6C_4 109.5 . .
H6A_4 C6_4 H6B_4 109.5 . .
H6A_4 C6_4 H6C_4 109.5 . .
H6B_4 C6_4 H6C_4 109.5 . .
Mn12_4 Te11_4 Mn12_4 69.2(8) . 2
Mn22_4 Te11_4 Mn12_4 93.7(7) 2 2
Mn22_4 Te11_4 Mn12_4 61.8(7) 2 .
Te11_4 Mn12_4 Te11_4 108.8(9) . 2
Te11_4 Mn12_4 Mn12_4 58.7(6) . 2
Te11_4 Mn12_4 Mn12_4 52.1(7) 2 2
Te11_4 Mn12_4 Mn22_4 57.8(6) . 2
P13_4 Mn12_4 Te11_4 111.5(13) . .
P13_4 Mn12_4 Te11_4 91(2) . 2
P13_4 Mn12_4 Mn12_4 121(2) . 2
P13_4 Mn12_4 Mn22_4 143(2) . 2
Te21_4 Mn12_4 Te11_4 119.5(10) 2 .
Te21_4 Mn12_4 Te11_4 114.9(8) 2 2
Te21_4 Mn12_4 Mn12_4 128.5(5) 2 2
Te21_4 Mn12_4 P13_4 107.6(19) 2 .
Te21_4 Mn12_4 Mn22_4 62.9(7) 2 2
Mn22_4 Mn12_4 Te11_4 126.2(9) 2 2
Mn22_4 Mn12_4 Mn12_4 85.9(7) 2 2
C14_4 P13_4 Mn12_4 114(2) . .
C14_4 P13_4 C16_4 103(2) . .
C15_4 P13_4 Mn12_4 116(2) . .
C15_4 P13_4 C14_4 103(2) . .
C15_4 P13_4 C16_4 103(2) . .
C16_4 P13_4 Mn12_4 116(2) . .
P13_4 C14_4 H14A_4 109.5 . .
P13_4 C14_4 H14B_4 109.5 . .
P13_4 C14_4 H14C_4 109.5 . .
H14A_4 C14_4 H14B_4 109.5 . .
H14A_4 C14_4 H14C_4 109.5 . .
H14B_4 C14_4 H14C_4 109.5 . .
P13_4 C15_4 H15A_4 109.5 . .
P13_4 C15_4 H15B_4 109.5 . .
P13_4 C15_4 H15C_4 109.5 . .
H15A_4 C15_4 H15B_4 109.5 . .
H15A_4 C15_4 H15C_4 109.5 . .
H15B_4 C15_4 H15C_4 109.5 . .
P13_4 C16_4 H16A_4 109.5 . .
P13_4 C16_4 H16B_4 109.5 . .
P13_4 C16_4 H16C_4 109.5 . .
H16A_4 C16_4 H16B_4 109.5 . .
H16A_4 C16_4 H16C_4 109.5 . .
H16B_4 C16_4 H16C_4 109.5 . .
Mn2_4 Te21_4 Mn22_4 69.7(5) . .
Mn12_4 Te21_4 Mn2_4 104.9(9) 2 .
Mn12_4 Te21_4 Mn22_4 63.4(6) 2 .
Te1_4 Mn22_4 Mn2_4 54.5(5) . .
Te11_4 Mn22_4 Te1_4 127.3(6) 2 .
Te11_4 Mn22_4 Mn2_4 136.4(9) 2 .
Te11_4 Mn22_4 Mn12_4 60.4(6) 2 2
Te11_4 Mn22_4 Te21_4 113.0(6) 2 .
Mn12_4 Mn22_4 Te1_4 134.3(7) 2 .
Mn12_4 Mn22_4 Mn2_4 88.5(8) 2 .
Te21_4 Mn22_4 Te1_4 107.1(6) . .
Te21_4 Mn22_4 Mn2_4 54.1(5) . .
Te21_4 Mn22_4 Mn12_4 53.7(6) . 2
P23_4 Mn22_4 Te1_4 101.1(8) . .
P23_4 Mn22_4 Mn2_4 121.9(10) . .
P23_4 Mn22_4 Te11_4 101.2(8) . 2
P23_4 Mn22_4 Mn12_4 122.6(10) . 2
P23_4 Mn22_4 Te21_4 103.5(11) . .
C24_4 P23_4 Mn22_4 109(2) . .
C25_4 P23_4 Mn22_4 110(2) . .
C25_4 P23_4 C24_4 103(2) . .
C26_4 P23_4 Mn22_4 122(2) . .
C26_4 P23_4 C24_4 105(2) . .
C26_4 P23_4 C25_4 106(2) . .
P23_4 C24_4 H24A_4 109.5 . .
P23_4 C24_4 H24B_4 109.5 . .
P23_4 C24_4 H24C_4 109.5 . .
H24A_4 C24_4 H24B_4 109.5 . .
H24A_4 C24_4 H24C_4 109.5 . .
H24B_4 C24_4 H24C_4 109.5 . .
P23_4 C25_4 H25A_4 109.5 . .
P23_4 C25_4 H25B_4 109.5 . .
P23_4 C25_4 H25C_4 109.5 . .
H25A_4 C25_4 H25B_4 109.5 . .
H25A_4 C25_4 H25C_4 109.5 . .
H25B_4 C25_4 H25C_4 109.5 . .
P23_4 C26_4 H26A_4 109.5 . .
P23_4 C26_4 H26B_4 109.5 . .
P23_4 C26_4 H26C_4 109.5 . .
H26A_4 C26_4 H26B_4 109.5 . .
H26A_4 C26_4 H26C_4 109.5 . .
H26B_4 C26_4 H26C_4 109.5 . .
H91A_11 C91_11 H91B_11 107.8 . .
Cl92_11 C91_11 H91A_11 109.0 . .
Cl92_11 C91_11 H91B_11 109.0 . .
Cl92_11 C91_11 Cl93_11 112.9 . .
Cl93_11 C91_11 H91A_11 109.0 . .
Cl93_11 C91_11 H91B_11 109.0 . .
H91A_12 C91_12 H91B_12 107.8 . .
Cl92_12 C91_12 H91A_12 109.0 . .
Cl92_12 C91_12 H91B_12 109.0 . .
Cl93_12 C91_12 H91A_12 109.0 . .
Cl93_12 C91_12 H91B_12 109.0 . .
Cl93_12 C91_12 Cl92_12 112.9 . .

loop_
_geom_bond_atom_site_label_1
_geom_bond_atom_site_label_2
_geom_bond_distance
_geom_bond_site_symmetry_2
Te1_1 Mn2_1 2.698(3) 2_655
Te1_1 Mn2_1 2.709(3) .
Te1_1 Mn22_1 2.721(2) .
Mn2_1 Te1_1 2.698(3) 2_655
Mn2_1 Mn2_1 3.054(5) 2_655
Mn2_1 P3_1 2.506(4) .
Mn2_1 Te21_1 2.705(3) .
Mn2_1 Mn22_1 3.070(3) .
P3_1 C4_1 1.828(10) .
P3_1 C5_1 1.816(10) .
P3_1 C6_1 1.804(10) .
C4_1 H4A_1 0.9600 .
C4_1 H4B_1 0.9600 .
C4_1 H4C_1 0.9600 .
C5_1 H5A_1 0.9600 .
C5_1 H5B_1 0.9600 .
C5_1 H5C_1 0.9600 .
C6_1 H6A_1 0.9600 .
C6_1 H6B_1 0.9600 .
C6_1 H6C_1 0.9600 .
Te11_1 Mn12_1 2.718(3) .
Te11_1 Mn12_1 2.734(2) 2_655
Te11_1 Mn22_1 2.714(2) 2_655
Mn12_1 Te11_1 2.734(2) 2_655
Mn12_1 Mn12_1 3.088(5) 2_655
Mn12_1 P13_1 2.519(4) .
Mn12_1 Te21_1 2.669(3) 2_655
Mn12_1 Mn22_1 3.035(3) 2_655
P13_1 C14_1 1.812(10) .
P13_1 C15_1 1.818(10) .
P13_1 C16_1 1.818(10) .
C14_1 H14A_1 0.9600 .
C14_1 H14B_1 0.9600 .
C14_1 H14C_1 0.9600 .
C15_1 H15A_1 0.9600 .
C15_1 H15B_1 0.9600 .
C15_1 H15C_1 0.9600 .
C16_1 H16A_1 0.9600 .
C16_1 H16B_1 0.9600 .
C16_1 H16C_1 0.9600 .
Te21_1 Mn12_1 2.669(3) 2_655
Te21_1 Mn22_1 2.7279(13) .
Mn22_1 Te11_1 2.714(2) 2_655
Mn22_1 Mn12_1 3.035(3) 2_655
Mn22_1 P23_1 2.485(3) .
P23_1 C24_1 1.854(12) .
P23_1 C25_1 1.823(12) .
P23_1 C26_1 1.771(13) .
C24_1 H24A_1 0.9600 .
C24_1 H24B_1 0.9600 .
C24_1 H24C_1 0.9600 .
C25_1 H25A_1 0.9600 .
C25_1 H25B_1 0.9600 .
C25_1 H25C_1 0.9600 .
C26_1 H26A_1 0.9600 .
C26_1 H26B_1 0.9600 .
C26_1 H26C_1 0.9600 .
Te1_2 Mn2_2 2.71(2) .
Te1_2 Mn2_2 2.96(3) 2_655
Te1_2 Mn22_2 2.783(18) .
Mn2_2 Te1_2 2.96(3) 2_655
Mn2_2 Mn2_2 3.15(5) 2_655
Mn2_2 P3_2 2.51(2) .
Mn2_2 Te21_2 2.730(18) .
Mn2_2 Mn22_2 3.079(18) .
P3_2 C4_2 1.821(19) .
P3_2 C5_2 1.819(19) .
P3_2 C6_2 1.818(19) .
C4_2 H4A_2 0.9600 .
C4_2 H4B_2 0.9600 .
C4_2 H4C_2 0.9600 .
C5_2 H5A_2 0.9600 .
C5_2 H5B_2 0.9600 .
C5_2 H5C_2 0.9600 .
C6_2 H6A_2 0.9600 .
C6_2 H6B_2 0.9600 .
C6_2 H6C_2 0.9600 .
Te11_2 Mn12_2 2.72(2) .
Te11_2 Mn12_2 2.52(4) 2_655
Te11_2 Mn22_2 2.645(19) 2_655
Mn12_2 Te11_2 2.52(4) 2_655
Mn12_2 Mn12_2 2.79(5) 2_655
Mn12_2 P13_2 2.54(2) .
Mn12_2 Te21_2 2.83(4) 2_655
Mn12_2 Mn22_2 3.13(4) 2_655
P13_2 C14_2 1.814(19) .
P13_2 C15_2 1.816(19) .
P13_2 C16_2 1.813(19) .
C14_2 H14A_2 0.9600 .
C14_2 H14B_2 0.9600 .
C14_2 H14C_2 0.9600 .
C15_2 H15A_2 0.9600 .
C15_2 H15B_2 0.9600 .
C15_2 H15C_2 0.9600 .
C16_2 H16A_2 0.9600 .
C16_2 H16B_2 0.9600 .
C16_2 H16C_2 0.9600 .
Te21_2 Mn12_2 2.83(4) 2_655
Te21_2 Mn22_2 2.710(14) .
Mn22_2 Te11_2 2.645(19) 2_655
Mn22_2 Mn12_2 3.13(4) 2_655
Mn22_2 P23_2 2.536(17) .
P23_2 C24_2 1.807(19) .
P23_2 C25_2 1.806(19) .
P23_2 C26_2 1.815(19) .
C24_2 H24A_2 0.9600 .
C24_2 H24B_2 0.9600 .
C24_2 H24C_2 0.9600 .
C25_2 H25A_2 0.9600 .
C25_2 H25B_2 0.9600 .
C25_2 H25C_2 0.9600 .
C26_2 H26A_2 0.9600 .
C26_2 H26B_2 0.9600 .
C26_2 H26C_2 0.9600 .
Te1_3 Mn2_3 2.723(3) .
Te1_3 Mn2_3 2.733(3) 2
Te1_3 Mn22_3 2.720(2) .
Mn2_3 Te1_3 2.733(3) 2
Mn2_3 Mn2_3 3.040(6) 2
Mn2_3 P3_3 2.518(5) .
Mn2_3 Te21_3 2.716(3) .
Mn2_3 Mn22_3 3.090(3) .
P3_3 C4_3 1.831(11) .
P3_3 C5_3 1.803(11) .
P3_3 C6_3 1.819(11) .
C4_3 H4A_3 0.9600 .
C4_3 H4B_3 0.9600 .
C4_3 H4C_3 0.9600 .
C5_3 H5A_3 0.9600 .
C5_3 H5B_3 0.9600 .
C5_3 H5C_3 0.9600 .
C6_3 H6A_3 0.9600 .
C6_3 H6B_3 0.9600 .
C6_3 H6C_3 0.9600 .
Te11_3 Mn12_3 2.696(2) 2
Te11_3 Mn12_3 2.736(2) .
Te11_3 Mn22_3 2.705(2) 2
Mn12_3 Te11_3 2.696(2) 2
Mn12_3 Mn12_3 3.065(5) 2
Mn12_3 P13_3 2.536(5) .
Mn12_3 Te21_3 2.711(2) 2
Mn12_3 Mn22_3 3.112(2) 2
P13_3 C14_3 1.802(11) .
P13_3 C15_3 1.815(11) .
P13_3 C16_3 1.828(11) .
C14_3 H14A_3 0.9600 .
C14_3 H14B_3 0.9600 .
C14_3 H14C_3 0.9600 .
C15_3 H15A_3 0.9600 .
C15_3 H15B_3 0.9600 .
C15_3 H15C_3 0.9600 .
C16_3 H16A_3 0.9600 .
C16_3 H16B_3 0.9600 .
C16_3 H16C_3 0.9600 .
Te21_3 Mn12_3 2.711(2) 2
Te21_3 Mn22_3 2.7196(14) .
Mn22_3 Te11_3 2.705(2) 2
Mn22_3 Mn12_3 3.112(2) 2
Mn22_3 P23_3 2.509(3) .
P23_3 C24_3 1.846(13) .
P23_3 C25_3 1.763(13) .
P23_3 C26_3 1.838(12) .
C24_3 H24A_3 0.9600 .
C24_3 H24B_3 0.9600 .
C24_3 H24C_3 0.9600 .
C25_3 H25A_3 0.9600 .
C25_3 H25B_3 0.9600 .
C25_3 H25C_3 0.9600 .
C26_3 H26A_3 0.9600 .
C26_3 H26B_3 0.9600 .
C26_3 H26C_3 0.9600 .
Te1_4 Mn2_4 2.54(4) 2
Te1_4 Mn2_4 2.71(2) .
Te1_4 Mn22_4 2.788(17) .
Mn2_4 Te1_4 2.54(4) 2
Mn2_4 Mn2_4 3.20(6) 2
Mn2_4 P3_4 2.51(2) .
Mn2_4 Te21_4 2.68(2) .
Mn2_4 Mn22_4 3.103(19) .
P3_4 C4_4 1.821(19) .
P3_4 C5_4 1.814(19) .
P3_4 C6_4 1.817(19) .
C4_4 H4A_4 0.9600 .
C4_4 H4B_4 0.9600 .
C4_4 H4C_4 0.9600 .
C5_4 H5A_4 0.9600 .
C5_4 H5B_4 0.9600 .
C5_4 H5C_4 0.9600 .
C6_4 H6A_4 0.9600 .
C6_4 H6B_4 0.9600 .
C6_4 H6C_4 0.9600 .
Te11_4 Mn12_4 2.95(3) 2
Te11_4 Mn12_4 2.724(19) .
Te11_4 Mn22_4 2.651(19) 2
Mn12_4 Te11_4 2.95(3) 2
Mn12_4 Mn12_4 3.23(4) 2
Mn12_4 P13_4 2.51(2) .
Mn12_4 Te21_4 2.49(3) 2
Mn12_4 Mn22_4 2.76(3) 2
P13_4 C14_4 1.820(19) .
P13_4 C15_4 1.818(19) .
P13_4 C16_4 1.821(19) .
C14_4 H14A_4 0.9600 .
C14_4 H14B_4 0.9600 .
C14_4 H14C_4 0.9600 .
C15_4 H15A_4 0.9600 .
C15_4 H15B_4 0.9600 .
C15_4 H15C_4 0.9600 .
C16_4 H16A_4 0.9600 .
C16_4 H16B_4 0.9600 .
C16_4 H16C_4 0.9600 .
Te21_4 Mn12_4 2.49(3) 2
Te21_4 Mn22_4 2.747(14) .
Mn22_4 Te11_4 2.651(19) 2
Mn22_4 Mn12_4 2.76(3) 2
Mn22_4 P23_4 2.500(17) .
P23_4 C24_4 1.825(19) .
P23_4 C25_4 1.818(19) .
P23_4 C26_4 1.799(19) .
C24_4 H24A_4 0.9600 .
C24_4 H24B_4 0.9600 .
C24_4 H24C_4 0.9600 .
C25_4 H25A_4 0.9600 .
C25_4 H25B_4 0.9600 .
C25_4 H25C_4 0.9600 .
C26_4 H26A_4 0.9600 .
C26_4 H26B_4 0.9600 .
C26_4 H26C_4 0.9600 .
C91_11 H91A_11 0.9700 .
C91_11 H91B_11 0.9700 .
C91_11 Cl92_11 1.7602 .
C91_11 Cl93_11 1.7602 .
C91_12 H91A_12 0.9700 .
C91_12 H91B_12 0.9700 .
C91_12 Cl92_12 1.7602 .
C91_12 Cl93_12 1.7602 .

loop_
_twin_individual_id
_twin_individual_mass_fraction_refined
1 0.44(6)
2 0.56(6)
